data_7250645
loop_
_publ_author_name
'Wu, Yingcong'
'Ma, Wanzun'
'Wei, Dehui'
'Liu, Gen'
'Wei, Huiqi'
'Zhao, Xinyun'
'Wu, Lamei'
'Huang, Zhengxi'
'Zhang, Zhan'

_publ_section_title
;
 A self-assembled supramolecular capsule that cocrystallizes with
 1,4-disubstituted benzene derivatives
;
_journal_issue 15
_journal_name_full CrystEngComm
_journal_page_first 2287
_journal_page_last 2291
_journal_paper_doi 10.1039/D5CE00115C
_journal_volume 27
_journal_year 2025
_chemical_formula_moiety '2(C43 H57 N5 O4), C6 Cl4 O2, 2(C H2 Cl2)'
_chemical_formula_sum 'C94 H118 Cl8 N10 O10'
_chemical_formula_weight 1831.58
_space_group_crystal_system triclinic
_space_group_IT_number 2
_space_group_name_Hall '-P 1'
_space_group_name_H-M_alt 'P -1'
_atom_sites_solution_hydrogens geom
_atom_sites_solution_primary dual
_audit_creation_date 2021-10-20
_audit_creation_method
; 
Olex2 1.3 
(compiled 2020.11.12 svn.r5f609507 for OlexSys, GUI svn.r6408) 
;
_audit_update_record
;
2025-01-23 deposited with the CCDC.	2025-03-14 downloaded from the CCDC.
;
_cell_angle_alpha 103.894(5)
_cell_angle_beta 91.039(5)
_cell_angle_gamma 114.731(5)
_cell_formula_units_Z 2
_cell_length_a 15.361(2)
_cell_length_b 17.925(3)
_cell_length_c 19.975(3)
_cell_measurement_reflns_used 9953
_cell_measurement_temperature 200(2)
_cell_measurement_theta_max 54.92
_cell_measurement_theta_min 2.45
_cell_volume 4805.4(13)
_computing_cell_refinement 'SAINT V8.40B (?, 2016)'
_computing_data_collection 'Bruker APEX2'
_computing_data_reduction 'SAINT V8.40B (?, 2016)'
_computing_molecular_graphics 'Olex2 1.3 (Dolomanov et al., 2009)'
_computing_publication_material 'Olex2 1.3 (Dolomanov et al., 2009)'
_computing_structure_refinement 'XL  (Sheldrick, 2008)'
_computing_structure_solution 'XM  (Sheldrick, 2008)'
_diffrn_ambient_temperature 200(2)
_diffrn_measured_fraction_theta_full 0.999
_diffrn_measured_fraction_theta_max 0.995
_diffrn_measurement_device_type 'Bruker APEX-II CCD'
_diffrn_measurement_method '\f and \w scans'
_diffrn_radiation_type GaK\a
_diffrn_radiation_wavelength 1.34139
_diffrn_reflns_av_R_equivalents 0.0558
_diffrn_reflns_av_unetI/netI 0.0419
_diffrn_reflns_Laue_measured_fraction_full 0.999
_diffrn_reflns_Laue_measured_fraction_max 0.995
_diffrn_reflns_limit_h_max 18
_diffrn_reflns_limit_h_min -18
_diffrn_reflns_limit_k_max 21
_diffrn_reflns_limit_k_min -21
_diffrn_reflns_limit_l_max 24
_diffrn_reflns_limit_l_min -24
_diffrn_reflns_number 105514
_diffrn_reflns_point_group_measured_fraction_full 0.999
_diffrn_reflns_point_group_measured_fraction_max 0.995
_diffrn_reflns_theta_full 53.594
_diffrn_reflns_theta_max 55.484
_diffrn_reflns_theta_min 2.000
_diffrn_source_current 2.86
_diffrn_source_power 0.200057
_diffrn_source_voltage 69.95
_diffrn_standards_number 0
_exptl_absorpt_coefficient_mu 1.739
_exptl_absorpt_correction_T_max 0.7509
_exptl_absorpt_correction_T_min 0.5256
_exptl_absorpt_correction_type multi-scan
_exptl_absorpt_process_details 'SADABS-2016/2 (Bruker,2016/2)'
_exptl_crystal_colour black
_exptl_crystal_colour_primary black
_exptl_crystal_density_diffrn 1.266
_exptl_crystal_description block
_exptl_crystal_F_000 1936
_exptl_crystal_size_max 0.12
_exptl_crystal_size_mid 0.1
_exptl_crystal_size_min 0.1
_refine_diff_density_max 0.691
_refine_diff_density_min -0.777
_refine_diff_density_rms 0.062
_refine_ls_extinction_method none
_refine_ls_goodness_of_fit_ref 1.082
_refine_ls_hydrogen_treatment constr
_refine_ls_matrix_type full
_refine_ls_number_parameters 1140
_refine_ls_number_reflns 18551
_refine_ls_number_restraints 8
_refine_ls_restrained_S_all 1.084
_refine_ls_R_factor_all 0.0873
_refine_ls_R_factor_gt 0.0652
_refine_ls_shift/su_max 0.003
_refine_ls_shift/su_mean 0.000
_refine_ls_structure_factor_coef Fsqd
_refine_ls_weighting_details 'w=1/[\s^2^(Fo^2^)+(0.1060P)^2^+2.4155P] where P=(Fo^2^+2Fc^2^)/3'
_refine_ls_weighting_scheme calc
_refine_ls_wR_factor_gt 0.1855
_refine_ls_wR_factor_ref 0.1977
_reflns_Friedel_coverage 0.000
_reflns_number_gt 13401
_reflns_number_total 18551
_reflns_threshold_expression 'I > 2\s(I)'
_cod_data_source_file d5ce00115c2.cif
_cod_data_source_block 211019l_0m
_cod_original_cell_volume 4805.0(12)
_cod_database_code 7250645
_shelx_shelxl_version_number 2018/3
_shelx_space_group_comment
; 
The symmetry employed for this shelxl refinement is uniquely defined 
by the following loop, which should always be used as a source of 
symmetry information in preference to the above space-group names. 
They are only intended as comments. 
;
_shelx_estimated_absorpt_t_max 0.845
_shelx_estimated_absorpt_t_min 0.819
_olex2_refinement_description
; 
1. Fixed Uiso 
 At 1.2 times of: 
  All C(H) groups, All C(H,H) groups, All C(H,H,H,H) groups, All N(H) groups 
 At 1.5 times of: 
  All C(H,H,H) groups 
2. Restrained distances 
 Cl3T-C2T = Cl3S-C2S = Cl4T-C2T = Cl4S-C2S 
 1.73 with sigma of 0.02 
 C53-C54 \\sim C53-C54A 
 with sigma of 0.02 
 Cl3S-Cl4S \\sim Cl3T-Cl4T 
 with sigma of 0.04 
 C2S-Cl3S \\sim C2T-Cl3T 
 with sigma of 0.02 
 C2S-Cl4S \\sim C2T-Cl4T 
 with sigma of 0.02 
3. Uiso/Uaniso restraints and constraints 
Uanis(C2S) = Uanis(C2T) 
Uanis(Cl3T) = Uanis(Cl3S) 
Uanis(Cl4S) = Uanis(Cl4T) 
4. Others 
 Sof(H53C)=Sof(H53D)=Sof(C54A)=Sof(H54D)=Sof(H54E)=Sof(H54F)=1-FVAR(1) 
 Sof(H53A)=Sof(H53B)=Sof(C54)=Sof(H54A)=Sof(H54B)=Sof(H54C)=FVAR(1) 
 Sof(Cl3T)=Sof(C2T)=Sof(H2TA)=Sof(H2TB)=Sof(Cl4T)=1-FVAR(2) 
 Sof(C2S)=Sof(H2SA)=Sof(H2SB)=Sof(Cl3S)=Sof(Cl4S)=FVAR(2) 
5.a Secondary CH2 refined with riding coordinates: 
 C2(H2A,H2B), C8(H8A,H8B), C10(H10A,H10B), C16(H16A,H16B), C18(H18A,H18B), 
 C29(H29A,H29B), C31(H31A,H31B), C37(H37A,H37B), C39(H39A,H39B), C42(H42A,H42B), 
  C45(H45A,H45B), C51(H51A,H51B), C53(H53A,H53B), C53(H53C,H53D), C59(H59A, 
 H59B), C61(H61A,H61B), C72(H72A,H72B), C74(H74A,H74B), C80(H80A,H80B), 
 C82(H82A,H82B), C85(H85A,H85B), C1S(H1SA,H1SB), C2S(H2SA,H2SB), C2T(H2TA,H2TB) 
5.b Aromatic/amide H refined with riding coordinates: 
 C21(H21), C22(H22), C23(H23), C64(H64), C65(H65), C66(H66), N1(H1), N2(H2), 
 N4(H4), N5(H5), N6(H6), N7(H7), N9(H9), N10(H10) 
5.c Idealised Me refined as rotating group: 
 C1(H1A,H1B,H1C), C9(H9A,H9B,H9C), C11(H11A,H11B,H11C), C17(H17A,H17B,H17C), 
 C19(H19A,H19B,H19C), C30(H30A,H30B,H30C), C32(H32A,H32B,H32C), C38(H38A,H38B, 
 H38C), C40(H40A,H40B,H40C), C43(H43A,H43B,H43C), C44(H44A,H44B,H44C), C52(H52A, 
 H52B,H52C), C54(H54A,H54B,H54C), C60(H60A,H60B,H60C), C62(H62A,H62B,H62C), 
 C73(H73A,H73B,H73C), C75(H75A,H75B,H75C), C81(H81A,H81B,H81C), C83(H83A,H83B, 
 H83C), C86(H86A,H86B,H86C), C54A(H54D,H54E,H54F) 
;
_olex2_submission_special_instructions 'No special instructions were received'

loop_
_space_group_symop_operation_xyz
'x, y, z'
'-x, -y, -z'

loop_
_atom_site_label
_atom_site_type_symbol
_atom_site_fract_x
_atom_site_fract_y
_atom_site_fract_z
_atom_site_U_iso_or_equiv
_atom_site_adp_type
_atom_site_occupancy
_atom_site_site_symmetry_order
_atom_site_calc_flag
_atom_site_refinement_flags_posn
_atom_site_refinement_flags_adp
_atom_site_refinement_flags_occupancy
_atom_site_disorder_assembly
_atom_site_disorder_group
C1 C 0.6397(2) 1.1176(2) 0.48938(16) 0.0595(8) Uani 1 1 d . . . . .
H1A H 0.705776 1.122459 0.491224 0.089 Uiso 1 1 calc R U . . .
H1B H 0.602908 1.079780 0.517233 0.089 Uiso 1 1 calc R U . . .
H1C H 0.641847 1.174185 0.508052 0.089 Uiso 1 1 calc R U . . .
C2 C 0.5921(2) 1.0814(2) 0.41563(15) 0.0590(9) Uani 1 1 d . . . . .
H2A H 0.625068 1.121411 0.387703 0.071 Uiso 1 1 calc R U . . .
H2B H 0.594450 1.026444 0.394746 0.071 Uiso 1 1 calc R U . . .
C3 C 0.43715(19) 1.04131(18) 0.35633(13) 0.0413(6) Uani 1 1 d . . . . .
C4 C 0.33884(18) 1.02841(16) 0.36232(13) 0.0361(6) Uani 1 1 d . . . . .
C5 C 0.28977(19) 1.03805(18) 0.41916(13) 0.0414(6) Uani 1 1 d . . . . .
C6 C 0.19335(19) 1.01241(19) 0.39185(14) 0.0456(7) Uani 1 1 d . . . . .
C7 C 0.18600(18) 0.98898(17) 0.31956(14) 0.0381(6) Uani 1 1 d . . . . .
C8 C 0.3316(2) 1.0758(2) 0.49476(14) 0.0531(8) Uani 1 1 d . . . . .
H8A H 0.378219 1.053625 0.504801 0.064 Uiso 1 1 calc R U . . .
H8B H 0.279074 1.057437 0.523693 0.064 Uiso 1 1 calc R U . . .
C9 C 0.3825(3) 1.1723(2) 0.51442(18) 0.0729(11) Uani 1 1 d . . . . .
H9A H 0.436692 1.190772 0.487617 0.109 Uiso 1 1 calc R U . . .
H9B H 0.406812 1.194159 0.564241 0.109 Uiso 1 1 calc R U . . .
H9C H 0.336816 1.194532 0.504123 0.109 Uiso 1 1 calc R U . . .
C10 C 0.1111(2) 1.0072(3) 0.43309(18) 0.0730(11) Uani 1 1 d . . . . .
H10A H 0.059229 1.009377 0.404558 0.088 Uiso 1 1 calc R U . . .
H10B H 0.133995 1.056546 0.475009 0.088 Uiso 1 1 calc R U . . .
C11 C 0.0707(3) 0.9233(4) 0.4550(2) 0.1132(19) Uani 1 1 d . . . . .
H11A H 0.039605 0.874742 0.413646 0.170 Uiso 1 1 calc R U . . .
H11B H 0.023049 0.923742 0.486915 0.170 Uiso 1 1 calc R U . . .
H11C H 0.123684 0.918094 0.478384 0.170 Uiso 1 1 calc R U . . .
C12 C 0.10311(18) 0.96271(17) 0.26739(14) 0.0384(6) Uani 1 1 d . . . . .
C13 C 0.0781(2) 1.01057(19) 0.23247(17) 0.0521(7) Uani 1 1 d . . . . .
C14 C -0.0134(2) 0.95669(19) 0.19271(16) 0.0491(7) Uani 1 1 d . . . . .
C15 C -0.04272(18) 0.87584(16) 0.20396(13) 0.0356(6) Uani 1 1 d . . . . .
C16 C 0.1382(3) 1.1064(2) 0.2421(2) 0.0738(10) Uani 1 1 d . . . . .
H16A H 0.095770 1.135736 0.251456 0.089 Uiso 1 1 calc R U . . .
H16B H 0.188473 1.129781 0.283005 0.089 Uiso 1 1 calc R U . . .
C17 C 0.1856(3) 1.1243(3) 0.1795(3) 0.0977(14) Uani 1 1 d . . . . .
H17A H 0.136051 1.107534 0.140241 0.147 Uiso 1 1 calc R U . . .
H17B H 0.223604 1.091719 0.167881 0.147 Uiso 1 1 calc R U . . .
H17C H 0.228420 1.185450 0.189415 0.147 Uiso 1 1 calc R U . . .
C18 C -0.0692(2) 0.9848(2) 0.14802(18) 0.0587(8) Uani 1 1 d . . . . .
H18A H -0.137989 0.961114 0.155552 0.070 Uiso 1 1 calc R U . . .
H18B H -0.042610 1.047806 0.162156 0.070 Uiso 1 1 calc R U . . .
C19 C -0.0621(3) 0.9542(3) 0.0715(2) 0.0765(11) Uani 1 1 d . . . . .
H19A H -0.099599 0.971595 0.043668 0.115 Uiso 1 1 calc R U . . .
H19B H -0.087855 0.891813 0.057633 0.115 Uiso 1 1 calc R U . . .
H19C H 0.005792 0.979409 0.063756 0.115 Uiso 1 1 calc R U . . .
C20 C -0.13004(17) 0.79447(16) 0.18133(12) 0.0322(5) Uani 1 1 d . . . . .
C21 C -0.21022(19) 0.78160(17) 0.13805(13) 0.0381(6) Uani 1 1 d . . . . .
H21 H -0.210288 0.826005 0.119974 0.046 Uiso 1 1 calc R U . . .
C22 C -0.28916(19) 0.70326(17) 0.12210(13) 0.0402(6) Uani 1 1 d . . . . .
H22 H -0.344834 0.693361 0.093180 0.048 Uiso 1 1 calc R U . . .
C23 C -0.28768(18) 0.63880(17) 0.14808(13) 0.0369(6) Uani 1 1 d . . . . .
H23 H -0.341443 0.584154 0.136570 0.044 Uiso 1 1 calc R U . . .
C24 C -0.20587(17) 0.65559(15) 0.19142(12) 0.0313(5) Uani 1 1 d . . . . .
C25 C -0.19782(17) 0.59482(15) 0.22626(12) 0.0320(5) Uani 1 1 d . . . . .
C26 C -0.26203(17) 0.51569(16) 0.23306(12) 0.0328(5) Uani 1 1 d . . . . .
C27 C -0.21431(18) 0.49489(15) 0.28271(12) 0.0342(5) Uani 1 1 d . . . . .
C28 C -0.12239(18) 0.56214(16) 0.30420(12) 0.0339(5) Uani 1 1 d . . . . .
C29 C -0.36402(18) 0.46048(17) 0.19649(13) 0.0375(6) Uani 1 1 d . . . . .
H29A H -0.398321 0.496825 0.198221 0.045 Uiso 1 1 calc R U . . .
H29B H -0.398133 0.417912 0.222066 0.045 Uiso 1 1 calc R U . . .
C30 C -0.3697(2) 0.41360(18) 0.12076(14) 0.0448(7) Uani 1 1 d . . . . .
H30A H -0.333566 0.454964 0.095418 0.067 Uiso 1 1 calc R U . . .
H30B H -0.437541 0.382621 0.099469 0.067 Uiso 1 1 calc R U . . .
H30C H -0.341797 0.373092 0.118716 0.067 Uiso 1 1 calc R U . . .
C31 C -0.2539(2) 0.41610(17) 0.30764(14) 0.0411(6) Uani 1 1 d . . . . .
H31A H -0.320835 0.403834 0.317223 0.049 Uiso 1 1 calc R U . . .
H31B H -0.214885 0.427813 0.352169 0.049 Uiso 1 1 calc R U . . .
C32 C -0.2552(3) 0.3367(2) 0.25742(18) 0.0603(8) Uani 1 1 d . . . . .
H32A H -0.294378 0.323788 0.213238 0.091 Uiso 1 1 calc R U . . .
H32B H -0.283112 0.288313 0.277554 0.091 Uiso 1 1 calc R U . . .
H32C H -0.188979 0.346920 0.249155 0.091 Uiso 1 1 calc R U . . .
C33 C -0.04485(18) 0.57766(15) 0.35705(13) 0.0333(5) Uani 1 1 d . . . . .
C34 C -0.04493(18) 0.58758(15) 0.42854(12) 0.0336(5) Uani 1 1 d . . . . .
C35 C 0.04795(18) 0.60156(15) 0.45646(12) 0.0333(5) Uani 1 1 d . . . . .
C36 C 0.10170(19) 0.60038(17) 0.40111(13) 0.0365(6) Uani 1 1 d . . . . .
C37 C -0.1267(2) 0.58856(18) 0.46762(14) 0.0429(6) Uani 1 1 d . . . . .
H37A H -0.132953 0.556466 0.502673 0.052 Uiso 1 1 calc R U . . .
H37B H -0.187500 0.558622 0.434746 0.052 Uiso 1 1 calc R U . . .
C38 C -0.1146(3) 0.6779(2) 0.50433(19) 0.0666(9) Uani 1 1 d . . . . .
H38A H -0.106145 0.710894 0.470291 0.100 Uiso 1 1 calc R U . . .
H38B H -0.057573 0.706382 0.539860 0.100 Uiso 1 1 calc R U . . .
H38C H -0.172181 0.674003 0.526456 0.100 Uiso 1 1 calc R U . . .
C39 C 0.0805(2) 0.61561(17) 0.53181(13) 0.0398(6) Uani 1 1 d . . . . .
H39A H 0.117424 0.582283 0.534577 0.048 Uiso 1 1 calc R U . . .
H39B H 0.022642 0.593264 0.555402 0.048 Uiso 1 1 calc R U . . .
C40 C 0.1428(2) 0.70827(19) 0.57057(16) 0.0566(8) Uani 1 1 d . . . . .
H40A H 0.203758 0.729191 0.551034 0.085 Uiso 1 1 calc R U . . .
H40B H 0.156301 0.712979 0.619933 0.085 Uiso 1 1 calc R U . . .
H40C H 0.108466 0.742522 0.565803 0.085 Uiso 1 1 calc R U . . .
C41 C 0.1995(2) 0.60997(18) 0.39530(14) 0.0431(6) Uani 1 1 d . . . . .
C42 C 0.3474(2) 0.6324(2) 0.45410(16) 0.0549(8) Uani 1 1 d . . . . .
H42A H 0.385987 0.683096 0.437810 0.066 Uiso 1 1 calc R U . . .
H42B H 0.349514 0.581667 0.422332 0.066 Uiso 1 1 calc R U . . .
C43 C 0.3864(3) 0.6444(3) 0.52670(18) 0.0706(10) Uani 1 1 d . . . . .
H43A H 0.454139 0.653867 0.528486 0.106 Uiso 1 1 calc R U . . .
H43B H 0.348504 0.593225 0.541673 0.106 Uiso 1 1 calc R U . . .
H43C H 0.382216 0.693886 0.557699 0.106 Uiso 1 1 calc R U . . .
C44 C -0.1143(3) 0.4186(3) 0.1220(2) 0.0840(12) Uani 1 1 d . . . . .
H44A H -0.119570 0.362742 0.095897 0.126 Uiso 1 1 calc R U . . .
H44B H -0.178205 0.418304 0.119011 0.126 Uiso 1 1 calc R U . . .
H44C H -0.089842 0.430294 0.170912 0.126 Uiso 1 1 calc R U . . .
C45 C -0.0471(2) 0.4853(2) 0.09240(16) 0.0583(8) Uani 1 1 d . . . . .
H45A H -0.075316 0.477611 0.044871 0.070 Uiso 1 1 calc R U . . .
H45B H -0.036739 0.542286 0.121388 0.070 Uiso 1 1 calc R U . . .
C46 C 0.10620(18) 0.51669(17) 0.14936(13) 0.0359(6) Uani 1 1 d . . . . .
C47 C 0.19097(17) 0.50063(16) 0.14590(13) 0.0343(5) Uani 1 1 d . . . . .
C48 C 0.22488(18) 0.45792(17) 0.09264(13) 0.0380(6) Uani 1 1 d . . . . .
C49 C 0.31207(18) 0.46301(17) 0.12246(13) 0.0389(6) Uani 1 1 d . . . . .
C50 C 0.32937(17) 0.50869(16) 0.19221(13) 0.0334(5) Uani 1 1 d . . . . .
C51 C 0.1801(2) 0.4154(2) 0.01772(14) 0.0527(8) Uani 1 1 d . . . . .
H51A H 0.231760 0.416465 -0.011471 0.063 Uiso 1 1 calc R U . . .
H51B H 0.149273 0.448484 0.002694 0.063 Uiso 1 1 calc R U . . .
C52 C 0.1054(3) 0.3242(2) 0.0057(2) 0.0751(11) Uani 1 1 d . . . . .
H52A H 0.080543 0.299251 -0.043959 0.113 Uiso 1 1 calc R U . . .
H52B H 0.052028 0.322898 0.032297 0.113 Uiso 1 1 calc R U . . .
H52C H 0.135146 0.291161 0.021007 0.113 Uiso 1 1 calc R U . . .
C53 C 0.3773(2) 0.4285(2) 0.08580(16) 0.0532(8) Uani 1 1 d D . . . .
H53A H 0.443122 0.460248 0.112241 0.064 Uiso 0.481(8) 1 calc R U P A 1
H53B H 0.381238 0.438776 0.039152 0.064 Uiso 0.481(8) 1 calc R U P A 1
H53C H 0.414228 0.417346 0.120137 0.064 Uiso 0.519(8) 1 calc R U P A 2
H53D H 0.337208 0.373476 0.051166 0.064 Uiso 0.519(8) 1 calc R U P A 2
C54 C 0.3441(5) 0.3347(4) 0.0776(4) 0.064(2) Uani 0.481(8) 1 d D . P A 1
H54A H 0.342641 0.324309 0.123596 0.096 Uiso 0.481(8) 1 calc R U P A 1
H54B H 0.388889 0.315989 0.052609 0.096 Uiso 0.481(8) 1 calc R U P A 1
H54C H 0.279108 0.302766 0.051141 0.096 Uiso 0.481(8) 1 calc R U P A 1
C55 C 0.41241(17) 0.53465(16) 0.24418(13) 0.0331(5) Uani 1 1 d . . . . .
C56 C 0.43557(18) 0.49033(16) 0.28422(13) 0.0338(5) Uani 1 1 d . . . . .
C57 C 0.52927(17) 0.54548(15) 0.32226(12) 0.0314(5) Uani 1 1 d . . . . .
C58 C 0.56071(17) 0.62164(15) 0.30341(12) 0.0311(5) Uani 1 1 d . . . . .
C59 C 0.3722(2) 0.39968(18) 0.28494(16) 0.0482(7) Uani 1 1 d . . . . .
H59A H 0.320251 0.373026 0.244852 0.058 Uiso 1 1 calc R U . . .
H59B H 0.411508 0.367247 0.278730 0.058 Uiso 1 1 calc R U . . .
C60 C 0.3267(3) 0.3921(3) 0.3504(2) 0.0800(12) Uani 1 1 d . . . . .
H60A H 0.286093 0.331801 0.346935 0.120 Uiso 1 1 calc R U . . .
H60B H 0.286887 0.423376 0.356819 0.120 Uiso 1 1 calc R U . . .
H60C H 0.377544 0.416198 0.390324 0.120 Uiso 1 1 calc R U . . .
C61 C 0.5826(2) 0.52332(17) 0.37179(13) 0.0393(6) Uani 1 1 d . . . . .
H61A H 0.648882 0.537625 0.359838 0.047 Uiso 1 1 calc R U . . .
H61B H 0.549767 0.460970 0.365884 0.047 Uiso 1 1 calc R U . . .
C62 C 0.5889(2) 0.5696(2) 0.44796(14) 0.0527(7) Uani 1 1 d . . . . .
H62A H 0.618047 0.631305 0.453835 0.079 Uiso 1 1 calc R U . . .
H62B H 0.628948 0.555939 0.477233 0.079 Uiso 1 1 calc R U . . .
H62C H 0.523861 0.551095 0.461696 0.079 Uiso 1 1 calc R U . . .
C63 C 0.64875(17) 0.70176(15) 0.32061(11) 0.0303(5) Uani 1 1 d . . . . .
C64 C 0.73304(18) 0.71655(17) 0.35970(13) 0.0364(6) Uani 1 1 d . . . . .
H64 H 0.736897 0.673114 0.377298 0.044 Uiso 1 1 calc R U . . .
C65 C 0.81107(19) 0.79574(18) 0.37241(14) 0.0408(6) Uani 1 1 d . . . . .
H65 H 0.869409 0.806932 0.398787 0.049 Uiso 1 1 calc R U . . .
C66 C 0.80475(18) 0.85877(17) 0.34697(13) 0.0375(6) Uani 1 1 d . . . . .
H66 H 0.857876 0.913570 0.355842 0.045 Uiso 1 1 calc R U . . .
C67 C 0.71844(17) 0.83979(15) 0.30800(12) 0.0300(5) Uani 1 1 d . . . . .
C68 C 0.70188(17) 0.90040(15) 0.27715(12) 0.0316(5) Uani 1 1 d . . . . .
C69 C 0.73930(18) 0.98896(16) 0.29443(13) 0.0362(6) Uani 1 1 d . . . . .
C70 C 0.68587(18) 1.00897(16) 0.24843(13) 0.0352(5) Uani 1 1 d . . . . .
C71 C 0.61750(18) 0.93241(16) 0.20487(12) 0.0330(5) Uani 1 1 d . . . . .
C72 C 0.8164(2) 1.05197(18) 0.35420(14) 0.0439(6) Uani 1 1 d . . . . .
H72A H 0.799556 1.099565 0.374245 0.053 Uiso 1 1 calc R U . . .
H72B H 0.816123 1.023252 0.390856 0.053 Uiso 1 1 calc R U . . .
C73 C 0.9173(2) 1.0885(2) 0.33478(19) 0.0638(9) Uani 1 1 d . . . . .
H73A H 0.920494 1.122732 0.302510 0.096 Uiso 1 1 calc R U . . .
H73B H 0.933574 1.041852 0.312405 0.096 Uiso 1 1 calc R U . . .
H73C H 0.963493 1.124675 0.376822 0.096 Uiso 1 1 calc R U . . .
C74 C 0.7033(2) 1.09685(17) 0.24408(14) 0.0432(6) Uani 1 1 d . . . . .
H74A H 0.731461 1.137975 0.290484 0.052 Uiso 1 1 calc R U . . .
H74B H 0.640646 1.096509 0.230913 0.052 Uiso 1 1 calc R U . . .
C75 C 0.7706(3) 1.1260(2) 0.1917(2) 0.0649(9) Uani 1 1 d . . . . .
H75A H 0.743085 1.085360 0.145674 0.097 Uiso 1 1 calc R U . . .
H75B H 0.833646 1.128887 0.205638 0.097 Uiso 1 1 calc R U . . .
H75C H 0.778560 1.182589 0.189782 0.097 Uiso 1 1 calc R U . . .
C76 C 0.54107(18) 0.91341(15) 0.14982(12) 0.0327(5) Uani 1 1 d . . . . .
C77 C 0.52457(19) 0.86971(16) 0.07947(13) 0.0361(6) Uani 1 1 d . . . . .
C78 C 0.43869(18) 0.86726(16) 0.04979(12) 0.0348(5) Uani 1 1 d . . . . .
C79 C 0.40502(18) 0.90960(15) 0.10384(12) 0.0331(5) Uani 1 1 d . . . . .
C80 C 0.5881(2) 0.8333(2) 0.04292(15) 0.0507(7) Uani 1 1 d . . . . .
H80A H 0.548016 0.783337 0.003663 0.061 Uiso 1 1 calc R U . . .
H80B H 0.616039 0.812913 0.075643 0.061 Uiso 1 1 calc R U . . .
C81 C 0.6692(3) 0.8959(3) 0.0154(2) 0.0842(12) Uani 1 1 d . . . . .
H81A H 0.642217 0.914030 -0.019002 0.126 Uiso 1 1 calc R U . . .
H81B H 0.708951 0.868625 -0.006547 0.126 Uiso 1 1 calc R U . . .
H81C H 0.709214 0.945720 0.053892 0.126 Uiso 1 1 calc R U . . .
C82 C 0.3954(2) 0.82895(17) -0.02539(13) 0.0409(6) Uani 1 1 d . . . . .
H82A H 0.324028 0.801523 -0.028181 0.049 Uiso 1 1 calc R U . . .
H82B H 0.415890 0.783941 -0.046304 0.049 Uiso 1 1 calc R U . . .
C83 C 0.4241(3) 0.8932(2) -0.06716(15) 0.0580(8) Uani 1 1 d . . . . .
H83A H 0.396651 0.863971 -0.116056 0.087 Uiso 1 1 calc R U . . .
H83B H 0.494742 0.921979 -0.063496 0.087 Uiso 1 1 calc R U . . .
H83C H 0.399470 0.935490 -0.049124 0.087 Uiso 1 1 calc R U . . .
C84 C 0.32065(19) 0.92542(17) 0.10771(13) 0.0380(6) Uani 1 1 d . . . . .
C85 C 0.1732(2) 0.9050(2) 0.04934(16) 0.0520(7) Uani 1 1 d . . . . .
H85A H 0.187323 0.966166 0.061883 0.062 Uiso 1 1 calc R U . . .
H85B H 0.135361 0.878752 0.084005 0.062 Uiso 1 1 calc R U . . .
C86 C 0.1178(2) 0.8606(2) -0.02237(17) 0.0610(9) Uani 1 1 d . . . . .
H86A H 0.154008 0.889763 -0.055611 0.091 Uiso 1 1 calc R U . . .
H86B H 0.054598 0.861920 -0.022954 0.091 Uiso 1 1 calc R U . . .
H86C H 0.108453 0.801210 -0.035390 0.091 Uiso 1 1 calc R U . . .
C87 C 0.2774(2) 0.70041(17) 0.12441(14) 0.0446(6) Uani 1 1 d . . . . .
C88 C 0.35401(19) 0.72465(17) 0.18353(14) 0.0409(6) Uani 1 1 d . . . . .
C89 C 0.3374(2) 0.76245(18) 0.25377(15) 0.0452(7) Uani 1 1 d . . . . .
C90 C 0.1779(2) 0.74265(18) 0.20643(17) 0.0506(7) Uani 1 1 d . . . . .
C91 C 0.2549(2) 0.76886(18) 0.26495(16) 0.0479(7) Uani 1 1 d . . . . .
C92 C 0.1977(2) 0.71096(18) 0.13534(16) 0.0493(7) Uani 1 1 d . . . . .
Cl1 Cl 0.11040(7) 0.68712(6) 0.06934(5) 0.0769(3) Uani 1 1 d . . . . .
Cl2 Cl 0.42960(6) 0.79466(6) 0.31898(4) 0.0658(2) Uani 1 1 d . . . . .
Cl3 Cl 0.29891(6) 0.65625(5) 0.04449(4) 0.0596(2) Uani 1 1 d . . . . .
Cl4 Cl 0.23073(7) 0.80731(6) 0.34498(4) 0.0689(2) Uani 1 1 d . . . . .
N1 N 0.27458(15) 0.99864(14) 0.30304(11) 0.0379(5) Uani 1 1 d . . . . .
H1 H 0.288738 0.987411 0.260393 0.046 Uiso 1 1 calc R U . . .
N2 N 0.02833(15) 0.88285(13) 0.25070(11) 0.0360(5) Uani 1 1 d . . . . .
H2 H 0.026095 0.841266 0.267776 0.043 Uiso 1 1 calc R U . . .
N3 N -0.12815(14) 0.73225(13) 0.20712(10) 0.0319(4) Uani 1 1 d . . . . .
N4 N -0.11368(14) 0.62078(13) 0.26891(10) 0.0329(4) Uani 1 1 d . . . . .
H4 H -0.061374 0.668578 0.272964 0.039 Uiso 1 1 calc R U . . .
N5 N 0.04393(15) 0.58583(14) 0.34155(10) 0.0373(5) Uani 1 1 d . . . . .
H5 H 0.061742 0.582339 0.299721 0.045 Uiso 1 1 calc R U . . .
N6 N 0.25628(14) 0.53162(13) 0.20554(10) 0.0322(4) Uani 1 1 d . . . . .
H6 H 0.251307 0.561596 0.245952 0.039 Uiso 1 1 calc R U . . .
N7 N 0.48828(14) 0.61320(13) 0.25667(10) 0.0331(5) Uani 1 1 d . . . . .
H7 H 0.490629 0.653189 0.237409 0.040 Uiso 1 1 calc R U . . .
N8 N 0.64281(14) 0.76261(12) 0.29458(10) 0.0300(4) Uani 1 1 d . . . . .
N9 N 0.62825(14) 0.86785(13) 0.22356(10) 0.0315(4) Uani 1 1 d . . . . .
H9 H 0.592767 0.813092 0.203875 0.038 Uiso 1 1 calc R U . . .
N10 N 0.46821(15) 0.93694(13) 0.16341(10) 0.0346(5) Uani 1 1 d . . . . .
H10 H 0.462554 0.965410 0.204297 0.042 Uiso 1 1 calc R U . . .
O1 O 0.49208(13) 1.06880(14) 0.41734(9) 0.0481(5) Uani 1 1 d . . . . .
O2 O 0.46858(14) 1.02903(15) 0.30075(10) 0.0559(6) Uani 1 1 d . . . . .
O3 O 0.24836(13) 0.62102(13) 0.45566(9) 0.0473(5) Uani 1 1 d . . . . .
O4 O 0.23560(15) 0.60972(17) 0.34150(10) 0.0658(6) Uani 1 1 d . . . . .
O5 O 0.04502(13) 0.48003(14) 0.08992(9) 0.0481(5) Uani 1 1 d . . . . .
O6 O 0.09256(13) 0.56082(13) 0.20100(9) 0.0443(4) Uani 1 1 d . . . . .
O7 O 0.26257(13) 0.89523(13) 0.04773(9) 0.0461(5) Uani 1 1 d . . . . .
O8 O 0.30255(16) 0.96346(17) 0.16081(10) 0.0633(6) Uani 1 1 d . . . . .
O9 O 0.10256(17) 0.74808(16) 0.21622(15) 0.0755(7) Uani 1 1 d . . . . .
O10 O 0.42627(14) 0.71442(13) 0.17367(11) 0.0506(5) Uani 1 1 d . . . . .
C1S C 0.5455(4) 0.8275(3) 0.7672(2) 0.0835(12) Uani 1 1 d . . . . .
H1SA H 0.491009 0.843465 0.770836 0.100 Uiso 1 1 calc R U . . .
H1SB H 0.606317 0.880808 0.777558 0.100 Uiso 1 1 calc R U . . .
Cl1S Cl 0.54421(9) 0.77316(7) 0.82876(5) 0.0856(3) Uani 1 1 d . . . . .
Cl2S Cl 0.53647(14) 0.76883(8) 0.68433(6) 0.1287(6) Uani 1 1 d . . . . .
C2S C 0.1025(5) 0.3383(6) 0.2453(5) 0.152(4) Uani 0.664(3) 1 d D . P B 1
H2SA H 0.148564 0.381699 0.224676 0.183 Uiso 0.664(3) 1 calc R U P B 1
H2SB H 0.141824 0.323035 0.274440 0.183 Uiso 0.664(3) 1 calc R U P B 1
Cl3S Cl 0.0426(5) 0.2543(2) 0.1818(2) 0.1853(14) Uani 0.664(3) 1 d D . P B 1
Cl4S Cl 0.0479(3) 0.3882(2) 0.30079(17) 0.1761(13) Uani 0.664(3) 1 d D . P B 1
C54A C 0.4468(5) 0.4878(6) 0.0496(4) 0.083(3) Uani 0.519(8) 1 d D . P A 2
H54D H 0.411268 0.491762 0.010386 0.125 Uiso 0.519(8) 1 calc R U P A 2
H54E H 0.493351 0.465985 0.032381 0.125 Uiso 0.519(8) 1 calc R U P A 2
H54F H 0.481450 0.544577 0.082352 0.125 Uiso 0.519(8) 1 calc R U P A 2
Cl3T Cl 0.0517(11) 0.2951(5) 0.1810(5) 0.1853(14) Uani 0.336(3) 1 d D . P B 2
C2T C 0.0526(13) 0.3687(10) 0.2492(7) 0.152(4) Uani 0.336(3) 1 d D . P B 2
H2TA H -0.002572 0.381951 0.241542 0.183 Uiso 0.336(3) 1 calc R U P B 2
H2TB H 0.113157 0.421629 0.255817 0.183 Uiso 0.336(3) 1 calc R U P B 2
Cl4T Cl 0.0445(6) 0.3325(5) 0.3213(3) 0.1761(13) Uani 0.336(3) 1 d D . P B 2

loop_
_atom_site_aniso_label
_atom_site_aniso_U_11
_atom_site_aniso_U_22
_atom_site_aniso_U_33
_atom_site_aniso_U_23
_atom_site_aniso_U_13
_atom_site_aniso_U_12
C1 0.0452(17) 0.077(2) 0.0507(18) 0.0090(16) -0.0005(14) 0.0266(17)
C2 0.0368(16) 0.095(3) 0.0428(16) 0.0085(16) 0.0041(13) 0.0315(17)
C3 0.0388(15) 0.0495(16) 0.0316(13) 0.0014(11) 0.0030(11) 0.0206(13)
C4 0.0321(13) 0.0391(14) 0.0326(13) 0.0043(11) 0.0043(10) 0.0141(11)
C5 0.0366(14) 0.0448(15) 0.0352(13) 0.0033(11) 0.0079(11) 0.0145(12)
C6 0.0332(14) 0.0560(18) 0.0417(15) 0.0053(13) 0.0076(12) 0.0179(13)
C7 0.0281(13) 0.0390(14) 0.0425(14) 0.0054(11) 0.0063(11) 0.0132(11)
C8 0.0411(16) 0.070(2) 0.0348(14) 0.0018(14) 0.0074(12) 0.0179(15)
C9 0.069(2) 0.070(2) 0.0530(19) -0.0182(17) 0.0012(17) 0.0241(19)
C10 0.0408(18) 0.111(3) 0.0508(19) 0.0029(19) 0.0123(15) 0.028(2)
C11 0.053(2) 0.169(5) 0.067(3) 0.027(3) 0.017(2) 0.004(3)
C12 0.0311(13) 0.0380(15) 0.0423(14) 0.0072(11) 0.0057(11) 0.0134(12)
C13 0.0377(16) 0.0436(17) 0.071(2) 0.0231(15) 0.0017(14) 0.0100(13)
C14 0.0413(16) 0.0498(17) 0.0603(18) 0.0242(14) 0.0065(13) 0.0188(14)
C15 0.0313(13) 0.0385(14) 0.0389(13) 0.0108(11) 0.0035(11) 0.0170(11)
C16 0.060(2) 0.066(2) 0.099(3) 0.033(2) 0.007(2) 0.0244(19)
C17 0.076(3) 0.080(3) 0.128(4) 0.037(3) 0.033(3) 0.021(2)
C18 0.0494(18) 0.0479(18) 0.078(2) 0.0206(16) 0.0058(16) 0.0186(15)
C19 0.067(2) 0.100(3) 0.079(3) 0.047(2) 0.0175(19) 0.040(2)
C20 0.0321(13) 0.0363(14) 0.0303(12) 0.0076(10) 0.0031(10) 0.0178(11)
C21 0.0388(14) 0.0412(15) 0.0396(14) 0.0130(11) 0.0002(11) 0.0214(13)
C22 0.0383(15) 0.0449(16) 0.0373(13) 0.0069(12) -0.0057(11) 0.0207(13)
C23 0.0316(13) 0.0369(14) 0.0373(13) 0.0037(11) -0.0034(10) 0.0141(11)
C24 0.0304(13) 0.0359(13) 0.0292(12) 0.0056(10) 0.0033(10) 0.0178(11)
C25 0.0288(12) 0.0336(13) 0.0320(12) 0.0043(10) -0.0010(10) 0.0148(11)
C26 0.0311(13) 0.0353(14) 0.0307(12) 0.0032(10) 0.0029(10) 0.0165(11)
C27 0.0337(13) 0.0328(13) 0.0339(13) 0.0044(10) 0.0034(10) 0.0150(11)
C28 0.0338(13) 0.0361(14) 0.0332(12) 0.0071(10) 0.0031(10) 0.0178(11)
C29 0.0314(13) 0.0375(14) 0.0390(13) 0.0057(11) 0.0031(11) 0.0133(11)
C30 0.0365(15) 0.0436(16) 0.0454(15) -0.0024(12) -0.0036(12) 0.0171(13)
C31 0.0402(15) 0.0379(15) 0.0433(14) 0.0123(12) 0.0042(12) 0.0146(12)
C32 0.072(2) 0.0422(17) 0.072(2) 0.0169(15) 0.0142(17) 0.0285(16)
C33 0.0319(13) 0.0322(13) 0.0361(13) 0.0080(10) 0.0017(10) 0.0151(11)
C34 0.0354(13) 0.0309(13) 0.0343(13) 0.0089(10) 0.0024(10) 0.0141(11)
C35 0.0372(14) 0.0284(13) 0.0326(12) 0.0056(10) -0.0011(10) 0.0145(11)
C36 0.0360(14) 0.0423(15) 0.0333(13) 0.0080(11) 0.0005(11) 0.0205(12)
C37 0.0413(15) 0.0490(16) 0.0390(14) 0.0106(12) 0.0065(12) 0.0208(13)
C38 0.060(2) 0.067(2) 0.076(2) -0.0009(18) 0.0080(17) 0.0403(18)
C39 0.0449(15) 0.0404(15) 0.0317(13) 0.0085(11) 0.0006(11) 0.0172(12)
C40 0.060(2) 0.0488(18) 0.0446(16) -0.0026(14) -0.0121(14) 0.0172(15)
C41 0.0413(15) 0.0513(17) 0.0338(14) 0.0018(12) -0.0019(12) 0.0229(13)
C42 0.0413(16) 0.073(2) 0.0545(18) 0.0085(16) -0.0013(13) 0.0335(16)
C43 0.0496(19) 0.105(3) 0.064(2) 0.026(2) -0.0040(16) 0.040(2)
C44 0.049(2) 0.136(4) 0.070(2) 0.031(2) 0.0152(18) 0.041(2)
C45 0.0416(17) 0.088(2) 0.0498(17) 0.0082(16) -0.0041(14) 0.0380(17)
C46 0.0286(13) 0.0423(15) 0.0347(13) 0.0081(11) 0.0014(10) 0.0150(11)
C47 0.0272(12) 0.0385(14) 0.0350(13) 0.0066(11) 0.0001(10) 0.0141(11)
C48 0.0303(13) 0.0448(15) 0.0368(13) 0.0057(11) 0.0015(10) 0.0175(12)
C49 0.0303(13) 0.0449(15) 0.0395(14) 0.0048(12) 0.0034(11) 0.0182(12)
C50 0.0263(12) 0.0343(13) 0.0383(13) 0.0090(11) 0.0013(10) 0.0126(11)
C51 0.0443(16) 0.074(2) 0.0387(15) -0.0001(14) 0.0026(12) 0.0330(16)
C52 0.060(2) 0.075(3) 0.066(2) -0.0169(19) -0.0155(17) 0.027(2)
C53 0.0412(16) 0.069(2) 0.0491(16) -0.0005(15) 0.0014(13) 0.0328(15)
C54 0.073(5) 0.070(5) 0.061(4) 0.003(3) 0.006(3) 0.051(4)
C55 0.0281(12) 0.0344(13) 0.0355(13) 0.0073(10) 0.0027(10) 0.0137(11)
C56 0.0335(13) 0.0340(13) 0.0357(13) 0.0101(11) 0.0053(10) 0.0160(11)
C57 0.0340(13) 0.0360(13) 0.0300(12) 0.0091(10) 0.0054(10) 0.0207(11)
C58 0.0300(12) 0.0361(13) 0.0307(12) 0.0078(10) 0.0013(10) 0.0185(11)
C59 0.0477(17) 0.0387(15) 0.0553(17) 0.0162(13) 0.0013(13) 0.0143(13)
C60 0.081(3) 0.066(2) 0.066(2) 0.0275(19) 0.018(2) 0.001(2)
C61 0.0405(15) 0.0413(15) 0.0429(14) 0.0153(12) 0.0021(11) 0.0225(12)
C62 0.0571(19) 0.068(2) 0.0379(15) 0.0196(14) 0.0065(13) 0.0287(16)
C63 0.0313(13) 0.0352(13) 0.0256(11) 0.0058(10) 0.0016(9) 0.0170(11)
C64 0.0347(14) 0.0421(15) 0.0386(13) 0.0140(11) 0.0001(11) 0.0211(12)
C65 0.0305(13) 0.0487(16) 0.0418(14) 0.0123(12) -0.0070(11) 0.0164(12)
C66 0.0286(13) 0.0392(14) 0.0391(13) 0.0077(11) -0.0035(10) 0.0113(11)
C67 0.0285(12) 0.0355(13) 0.0276(11) 0.0071(10) 0.0023(9) 0.0163(11)
C68 0.0272(12) 0.0346(13) 0.0315(12) 0.0078(10) 0.0014(10) 0.0127(11)
C69 0.0315(13) 0.0358(14) 0.0371(13) 0.0057(11) 0.0013(10) 0.0131(11)
C70 0.0360(14) 0.0325(13) 0.0368(13) 0.0074(11) 0.0055(11) 0.0156(11)
C71 0.0335(13) 0.0374(14) 0.0308(12) 0.0099(10) 0.0038(10) 0.0177(11)
C72 0.0432(16) 0.0399(15) 0.0427(15) 0.0026(12) -0.0005(12) 0.0174(13)
C73 0.0441(18) 0.063(2) 0.069(2) 0.0126(17) -0.0016(16) 0.0124(16)
C74 0.0481(16) 0.0389(15) 0.0439(15) 0.0071(12) 0.0053(12) 0.0225(13)
C75 0.071(2) 0.058(2) 0.082(2) 0.0319(18) 0.0277(19) 0.0346(18)
C76 0.0354(13) 0.0323(13) 0.0335(12) 0.0106(10) 0.0029(10) 0.0168(11)
C77 0.0384(14) 0.0371(14) 0.0356(13) 0.0064(11) 0.0011(11) 0.0212(12)
C78 0.0390(14) 0.0341(13) 0.0309(12) 0.0052(10) 0.0008(10) 0.0178(11)
C79 0.0355(13) 0.0319(13) 0.0311(12) 0.0059(10) 0.0006(10) 0.0155(11)
C80 0.0591(19) 0.0621(19) 0.0409(15) 0.0043(13) 0.0020(13) 0.0413(16)
C81 0.053(2) 0.090(3) 0.100(3) 0.008(2) 0.024(2) 0.031(2)
C82 0.0448(15) 0.0422(15) 0.0346(13) 0.0027(11) -0.0005(11) 0.0224(13)
C83 0.080(2) 0.0595(19) 0.0392(15) 0.0112(14) -0.0007(15) 0.0368(18)
C84 0.0376(14) 0.0440(15) 0.0314(13) 0.0059(11) 0.0030(11) 0.0191(12)
C85 0.0401(16) 0.069(2) 0.0502(16) 0.0096(15) 0.0001(13) 0.0304(15)
C86 0.0422(17) 0.082(2) 0.0569(19) 0.0154(17) -0.0045(14) 0.0271(17)
C87 0.0443(16) 0.0386(15) 0.0451(15) 0.0105(12) -0.0017(12) 0.0134(13)
C88 0.0361(15) 0.0384(15) 0.0462(15) 0.0143(12) 0.0030(12) 0.0128(12)
C89 0.0402(15) 0.0475(16) 0.0449(15) 0.0130(13) -0.0002(12) 0.0162(13)
C90 0.0430(17) 0.0387(16) 0.070(2) 0.0093(14) -0.0025(14) 0.0208(13)
C91 0.0468(17) 0.0420(16) 0.0538(17) 0.0088(13) 0.0046(13) 0.0206(14)
C92 0.0463(17) 0.0409(16) 0.0555(17) 0.0113(13) -0.0093(13) 0.0157(14)
Cl1 0.0678(6) 0.0777(6) 0.0789(6) 0.0162(5) -0.0274(5) 0.0299(5)
Cl2 0.0510(5) 0.0925(6) 0.0467(4) 0.0104(4) -0.0063(3) 0.0295(4)
Cl3 0.0679(5) 0.0553(5) 0.0426(4) 0.0117(3) 0.0057(3) 0.0156(4)
Cl4 0.0746(6) 0.0715(6) 0.0609(5) 0.0038(4) 0.0156(4) 0.0395(5)
N1 0.0344(12) 0.0462(13) 0.0302(10) 0.0046(9) 0.0055(9) 0.0178(10)
N2 0.0338(11) 0.0348(12) 0.0396(11) 0.0094(9) 0.0012(9) 0.0157(10)
N3 0.0288(11) 0.0353(11) 0.0324(10) 0.0087(9) 0.0029(8) 0.0151(9)
N4 0.0274(10) 0.0330(11) 0.0359(11) 0.0082(9) -0.0019(8) 0.0117(9)
N5 0.0361(12) 0.0494(13) 0.0284(10) 0.0089(9) 0.0026(9) 0.0214(10)
N6 0.0294(11) 0.0351(11) 0.0306(10) 0.0052(8) 0.0030(8) 0.0148(9)
N7 0.0280(11) 0.0327(11) 0.0385(11) 0.0114(9) -0.0039(8) 0.0125(9)
N8 0.0283(10) 0.0332(11) 0.0288(10) 0.0074(8) 0.0002(8) 0.0145(9)
N9 0.0321(11) 0.0296(11) 0.0308(10) 0.0042(8) -0.0021(8) 0.0139(9)
N10 0.0367(11) 0.0410(12) 0.0275(10) 0.0055(9) 0.0028(9) 0.0201(10)
O1 0.0337(10) 0.0735(14) 0.0318(9) 0.0033(9) 0.0032(8) 0.0242(10)
O2 0.0431(11) 0.0870(16) 0.0339(10) 0.0019(10) 0.0060(8) 0.0325(11)
O3 0.0387(10) 0.0680(13) 0.0394(10) 0.0120(9) -0.0011(8) 0.0287(10)
O4 0.0469(12) 0.1123(19) 0.0371(11) 0.0051(11) 0.0031(9) 0.0421(13)
O5 0.0362(10) 0.0719(13) 0.0392(10) 0.0046(9) -0.0012(8) 0.0321(10)
O6 0.0407(10) 0.0606(12) 0.0354(10) 0.0048(9) 0.0036(8) 0.0301(10)
O7 0.0392(10) 0.0624(12) 0.0369(10) 0.0027(9) -0.0026(8) 0.0284(10)
O8 0.0562(13) 0.1039(18) 0.0360(11) 0.0001(11) 0.0017(9) 0.0510(13)
O9 0.0537(14) 0.0677(15) 0.108(2) 0.0017(14) -0.0034(13) 0.0416(13)
O10 0.0394(11) 0.0566(13) 0.0565(12) 0.0164(10) 0.0070(9) 0.0209(10)
C1S 0.104(3) 0.061(2) 0.076(3) 0.013(2) -0.005(2) 0.032(2)
Cl1S 0.1106(8) 0.0807(7) 0.0761(6) 0.0308(5) 0.0306(6) 0.0458(6)
Cl2S 0.2359(18) 0.0851(8) 0.0606(6) 0.0095(5) -0.0062(8) 0.0722(10)
C2S 0.059(5) 0.189(10) 0.184(9) 0.101(8) -0.013(6) 0.004(5)
Cl3S 0.301(4) 0.100(3) 0.1062(13) 0.011(2) 0.0150(18) 0.051(4)
Cl4S 0.268(3) 0.154(3) 0.147(2) 0.0392(18) 0.095(2) 0.128(3)
C54A 0.054(4) 0.131(7) 0.073(5) 0.027(5) 0.022(4) 0.048(5)
Cl3T 0.301(4) 0.100(3) 0.1062(13) 0.011(2) 0.0150(18) 0.051(4)
C2T 0.059(5) 0.189(10) 0.184(9) 0.101(8) -0.013(6) 0.004(5)
Cl4T 0.268(3) 0.154(3) 0.147(2) 0.0392(18) 0.095(2) 0.128(3)

loop_
_atom_type_symbol
_atom_type_description
_atom_type_scat_dispersion_real
_atom_type_scat_dispersion_imag
_atom_type_scat_source
C C 0.0137 0.0067 'International Tables Vol C Tables 4.2.6.8 and 6.1.1.4'
H H 0.0000 0.0000 'International Tables Vol C Tables 4.2.6.8 and 6.1.1.4'
Cl Cl 0.3281 0.5435 'International Tables Vol C Tables 4.2.6.8 and 6.1.1.4'
N N 0.0241 0.0134 'International Tables Vol C Tables 4.2.6.8 and 6.1.1.4'
O O 0.0389 0.0241 'International Tables Vol C Tables 4.2.6.8 and 6.1.1.4'

loop_
_geom_angle_atom_site_label_1
_geom_angle_atom_site_label_2
_geom_angle_atom_site_label_3
_geom_angle
_geom_angle_site_symmetry_1
_geom_angle_site_symmetry_3
_geom_angle_publ_flag
H1A C1 H1B 109.5 . . ?
H1A C1 H1C 109.5 . . ?
H1B C1 H1C 109.5 . . ?
C2 C1 H1A 109.5 . . ?
C2 C1 H1B 109.5 . . ?
C2 C1 H1C 109.5 . . ?
C1 C2 H2A 110.4 . . ?
C1 C2 H2B 110.4 . . ?
H2A C2 H2B 108.6 . . ?
O1 C2 C1 106.5(2) . . ?
O1 C2 H2A 110.4 . . ?
O1 C2 H2B 110.4 . . ?
O1 C3 C4 113.5(2) . . ?
O2 C3 C4 124.1(2) . . ?
O2 C3 O1 122.4(2) . . ?
C5 C4 C3 132.8(2) . . ?
N1 C4 C3 119.1(2) . . ?
N1 C4 C5 108.1(2) . . ?
C4 C5 C6 106.3(2) . . ?
C4 C5 C8 127.5(2) . . ?
C6 C5 C8 125.9(2) . . ?
C5 C6 C10 126.3(3) . . ?
C7 C6 C5 108.2(2) . . ?
C7 C6 C10 125.5(3) . . ?
C6 C7 C12 129.5(2) . . ?
N1 C7 C6 107.2(2) . . ?
N1 C7 C12 123.2(2) . . ?
C5 C8 H8A 109.2 . . ?
C5 C8 H8B 109.2 . . ?
C5 C8 C9 112.2(3) . . ?
H8A C8 H8B 107.9 . . ?
C9 C8 H8A 109.2 . . ?
C9 C8 H8B 109.2 . . ?
C8 C9 H9A 109.5 . . ?
C8 C9 H9B 109.5 . . ?
C8 C9 H9C 109.5 . . ?
H9A C9 H9B 109.5 . . ?
H9A C9 H9C 109.5 . . ?
H9B C9 H9C 109.5 . . ?
C6 C10 H10A 109.7 . . ?
C6 C10 H10B 109.7 . . ?
C6 C10 C11 109.9(3) . . ?
H10A C10 H10B 108.2 . . ?
C11 C10 H10A 109.7 . . ?
C11 C10 H10B 109.7 . . ?
C10 C11 H11A 109.5 . . ?
C10 C11 H11B 109.5 . . ?
C10 C11 H11C 109.5 . . ?
H11A C11 H11B 109.5 . . ?
H11A C11 H11C 109.5 . . ?
H11B C11 H11C 109.5 . . ?
C13 C12 C7 130.0(2) . . ?
N2 C12 C7 122.4(2) . . ?
N2 C12 C13 107.2(2) . . ?
C12 C13 C14 107.6(2) . . ?
C12 C13 C16 124.1(3) . . ?
C14 C13 C16 128.1(3) . . ?
C13 C14 C18 124.8(3) . . ?
C15 C14 C13 107.5(2) . . ?
C15 C14 C18 127.7(3) . . ?
C14 C15 C20 134.8(2) . . ?
N2 C15 C14 106.4(2) . . ?
N2 C15 C20 118.6(2) . . ?
C13 C16 H16A 109.2 . . ?
C13 C16 H16B 109.2 . . ?
H16A C16 H16B 107.9 . . ?
C17 C16 C13 111.9(4) . . ?
C17 C16 H16A 109.2 . . ?
C17 C16 H16B 109.2 . . ?
C16 C17 H17A 109.5 . . ?
C16 C17 H17B 109.5 . . ?
C16 C17 H17C 109.5 . . ?
H17A C17 H17B 109.5 . . ?
H17A C17 H17C 109.5 . . ?
H17B C17 H17C 109.5 . . ?
C14 C18 H18A 109.5 . . ?
C14 C18 H18B 109.5 . . ?
H18A C18 H18B 108.1 . . ?
C19 C18 C14 110.7(3) . . ?
C19 C18 H18A 109.5 . . ?
C19 C18 H18B 109.5 . . ?
C18 C19 H19A 109.5 . . ?
C18 C19 H19B 109.5 . . ?
C18 C19 H19C 109.5 . . ?
H19A C19 H19B 109.5 . . ?
H19A C19 H19C 109.5 . . ?
H19B C19 H19C 109.5 . . ?
C21 C20 C15 123.8(2) . . ?
N3 C20 C15 114.5(2) . . ?
N3 C20 C21 121.7(2) . . ?
C20 C21 H21 120.7 . . ?
C22 C21 C20 118.6(2) . . ?
C22 C21 H21 120.7 . . ?
C21 C22 H22 119.9 . . ?
C21 C22 C23 120.1(2) . . ?
C23 C22 H22 119.9 . . ?
C22 C23 H23 120.6 . . ?
C22 C23 C24 118.7(2) . . ?
C24 C23 H23 120.6 . . ?
C23 C24 C25 124.1(2) . . ?
N3 C24 C23 121.4(2) . . ?
N3 C24 C25 114.5(2) . . ?
C26 C25 C24 134.3(2) . . ?
N4 C25 C24 117.7(2) . . ?
N4 C25 C26 107.5(2) . . ?
C25 C26 C27 107.2(2) . . ?
C25 C26 C29 127.8(2) . . ?
C27 C26 C29 125.0(2) . . ?
C26 C27 C31 127.4(2) . . ?
C28 C27 C26 107.0(2) . . ?
C28 C27 C31 125.6(2) . . ?
C27 C28 C33 130.9(2) . . ?
N4 C28 C27 107.7(2) . . ?
N4 C28 C33 121.3(2) . . ?
C26 C29 H29A 108.8 . . ?
C26 C29 H29B 108.8 . . ?
C26 C29 C30 114.0(2) . . ?
H29A C29 H29B 107.7 . . ?
C30 C29 H29A 108.8 . . ?
C30 C29 H29B 108.8 . . ?
C29 C30 H30A 109.5 . . ?
C29 C30 H30B 109.5 . . ?
C29 C30 H30C 109.5 . . ?
H30A C30 H30B 109.5 . . ?
H30A C30 H30C 109.5 . . ?
H30B C30 H30C 109.5 . . ?
C27 C31 H31A 108.5 . . ?
C27 C31 H31B 108.5 . . ?
C27 C31 C32 115.1(2) . . ?
H31A C31 H31B 107.5 . . ?
C32 C31 H31A 108.5 . . ?
C32 C31 H31B 108.5 . . ?
C31 C32 H32A 109.5 . . ?
C31 C32 H32B 109.5 . . ?
C31 C32 H32C 109.5 . . ?
H32A C32 H32B 109.5 . . ?
H32A C32 H32C 109.5 . . ?
H32B C32 H32C 109.5 . . ?
C34 C33 C28 129.3(2) . . ?
N5 C33 C28 122.5(2) . . ?
N5 C33 C34 108.2(2) . . ?
C33 C34 C35 107.2(2) . . ?
C33 C34 C37 125.3(2) . . ?
C35 C34 C37 127.4(2) . . ?
C34 C35 C39 125.6(2) . . ?
C36 C35 C34 106.8(2) . . ?
C36 C35 C39 127.5(2) . . ?
C35 C36 C41 133.7(2) . . ?
N5 C36 C35 108.1(2) . . ?
N5 C36 C41 118.2(2) . . ?
C34 C37 H37A 108.8 . . ?
C34 C37 H37B 108.8 . . ?
C34 C37 C38 113.8(2) . . ?
H37A C37 H37B 107.7 . . ?
C38 C37 H37A 108.8 . . ?
C38 C37 H37B 108.8 . . ?
C37 C38 H38A 109.5 . . ?
C37 C38 H38B 109.5 . . ?
C37 C38 H38C 109.5 . . ?
H38A C38 H38B 109.5 . . ?
H38A C38 H38C 109.5 . . ?
H38B C38 H38C 109.5 . . ?
C35 C39 H39A 108.7 . . ?
C35 C39 H39B 108.7 . . ?
C35 C39 C40 114.2(2) . . ?
H39A C39 H39B 107.6 . . ?
C40 C39 H39A 108.7 . . ?
C40 C39 H39B 108.7 . . ?
C39 C40 H40A 109.5 . . ?
C39 C40 H40B 109.5 . . ?
C39 C40 H40C 109.5 . . ?
H40A C40 H40B 109.5 . . ?
H40A C40 H40C 109.5 . . ?
H40B C40 H40C 109.5 . . ?
O3 C41 C36 113.4(2) . . ?
O4 C41 C36 124.3(2) . . ?
O4 C41 O3 122.3(2) . . ?
H42A C42 H42B 108.6 . . ?
C43 C42 H42A 110.4 . . ?
C43 C42 H42B 110.4 . . ?
O3 C42 H42A 110.4 . . ?
O3 C42 H42B 110.4 . . ?
O3 C42 C43 106.5(3) . . ?
C42 C43 H43A 109.5 . . ?
C42 C43 H43B 109.5 . . ?
C42 C43 H43C 109.5 . . ?
H43A C43 H43B 109.5 . . ?
H43A C43 H43C 109.5 . . ?
H43B C43 H43C 109.5 . . ?
H44A C44 H44B 109.5 . . ?
H44A C44 H44C 109.5 . . ?
H44B C44 H44C 109.5 . . ?
C45 C44 H44A 109.5 . . ?
C45 C44 H44B 109.5 . . ?
C45 C44 H44C 109.5 . . ?
C44 C45 H45A 109.7 . . ?
C44 C45 H45B 109.7 . . ?
H45A C45 H45B 108.2 . . ?
O5 C45 C44 109.7(3) . . ?
O5 C45 H45A 109.7 . . ?
O5 C45 H45B 109.7 . . ?
O5 C46 C47 113.6(2) . . ?
O6 C46 C47 123.3(2) . . ?
O6 C46 O5 123.1(2) . . ?
C48 C47 C46 133.5(2) . . ?
N6 C47 C46 118.3(2) . . ?
N6 C47 C48 108.1(2) . . ?
C47 C48 C49 106.3(2) . . ?
C47 C48 C51 127.9(2) . . ?
C49 C48 C51 125.7(2) . . ?
C48 C49 C53 126.7(2) . . ?
C50 C49 C48 108.0(2) . . ?
C50 C49 C53 125.3(2) . . ?
C49 C50 C55 128.9(2) . . ?
N6 C50 C49 108.0(2) . . ?
N6 C50 C55 123.0(2) . . ?
C48 C51 H51A 109.0 . . ?
C48 C51 H51B 109.0 . . ?
C48 C51 C52 113.1(3) . . ?
H51A C51 H51B 107.8 . . ?
C52 C51 H51A 109.0 . . ?
C52 C51 H51B 109.0 . . ?
C51 C52 H52A 109.5 . . ?
C51 C52 H52B 109.5 . . ?
C51 C52 H52C 109.5 . . ?
H52A C52 H52B 109.5 . . ?
H52A C52 H52C 109.5 . . ?
H52B C52 H52C 109.5 . . ?
C49 C53 H53A 108.9 . . ?
C49 C53 H53B 108.9 . . ?
C49 C53 H53C 109.0 . . ?
C49 C53 H53D 109.0 . . ?
C49 C53 C54 113.4(4) . . ?
H53A C53 H53B 107.7 . . ?
H53C C53 H53D 107.8 . . ?
C54 C53 H53A 108.9 . . ?
C54 C53 H53B 108.9 . . ?
C54A C53 C49 113.1(4) . . ?
C54A C53 H53C 109.0 . . ?
C54A C53 H53D 109.0 . . ?
C53 C54 H54A 109.5 . . ?
C53 C54 H54B 109.5 . . ?
C53 C54 H54C 109.5 . . ?
H54A C54 H54B 109.5 . . ?
H54A C54 H54C 109.5 . . ?
H54B C54 H54C 109.5 . . ?
C56 C55 C50 131.7(2) . . ?
N7 C55 C50 120.7(2) . . ?
N7 C55 C56 107.5(2) . . ?
C55 C56 C57 107.5(2) . . ?
C55 C56 C59 125.0(2) . . ?
C57 C56 C59 127.5(2) . . ?
C56 C57 C61 125.5(2) . . ?
C58 C57 C56 107.0(2) . . ?
C58 C57 C61 127.6(2) . . ?
C57 C58 C63 135.3(2) . . ?
N7 C58 C57 107.2(2) . . ?
N7 C58 C63 117.5(2) . . ?
C56 C59 H59A 108.7 . . ?
C56 C59 H59B 108.7 . . ?
H59A C59 H59B 107.6 . . ?
C60 C59 C56 114.0(3) . . ?
C60 C59 H59A 108.7 . . ?
C60 C59 H59B 108.7 . . ?
C59 C60 H60A 109.5 . . ?
C59 C60 H60B 109.5 . . ?
C59 C60 H60C 109.5 . . ?
H60A C60 H60B 109.5 . . ?
H60A C60 H60C 109.5 . . ?
H60B C60 H60C 109.5 . . ?
C57 C61 H61A 108.9 . . ?
C57 C61 H61B 108.9 . . ?
C57 C61 C62 113.5(2) . . ?
H61A C61 H61B 107.7 . . ?
C62 C61 H61A 108.9 . . ?
C62 C61 H61B 108.9 . . ?
C61 C62 H62A 109.5 . . ?
C61 C62 H62B 109.5 . . ?
C61 C62 H62C 109.5 . . ?
H62A C62 H62B 109.5 . . ?
H62A C62 H62C 109.5 . . ?
H62B C62 H62C 109.5 . . ?
C64 C63 C58 124.6(2) . . ?
N8 C63 C58 114.1(2) . . ?
N8 C63 C64 121.2(2) . . ?
C63 C64 H64 120.7 . . ?
C65 C64 C63 118.6(2) . . ?
C65 C64 H64 120.7 . . ?
C64 C65 H65 119.8 . . ?
C64 C65 C66 120.4(2) . . ?
C66 C65 H65 119.8 . . ?
C65 C66 H66 120.9 . . ?
C65 C66 C67 118.2(2) . . ?
C67 C66 H66 120.9 . . ?
C66 C67 C68 124.0(2) . . ?
N8 C67 C66 121.8(2) . . ?
N8 C67 C68 114.2(2) . . ?
C69 C68 C67 134.1(2) . . ?
N9 C68 C67 117.8(2) . . ?
N9 C68 C69 107.7(2) . . ?
C68 C69 C70 106.9(2) . . ?
C68 C69 C72 126.8(2) . . ?
C70 C69 C72 126.2(2) . . ?
C69 C70 C74 126.8(2) . . ?
C71 C70 C69 107.6(2) . . ?
C71 C70 C74 125.5(2) . . ?
C70 C71 C76 132.0(2) . . ?
N9 C71 C70 107.4(2) . . ?
N9 C71 C76 120.6(2) . . ?
C69 C72 H72A 108.6 . . ?
C69 C72 H72B 108.6 . . ?
H72A C72 H72B 107.6 . . ?
C73 C72 C69 114.6(2) . . ?
C73 C72 H72A 108.6 . . ?
C73 C72 H72B 108.6 . . ?
C72 C73 H73A 109.5 . . ?
C72 C73 H73B 109.5 . . ?
C72 C73 H73C 109.5 . . ?
H73A C73 H73B 109.5 . . ?
H73A C73 H73C 109.5 . . ?
H73B C73 H73C 109.5 . . ?
C70 C74 H74A 109.2 . . ?
C70 C74 H74B 109.2 . . ?
C70 C74 C75 112.3(2) . . ?
H74A C74 H74B 107.9 . . ?
C75 C74 H74A 109.2 . . ?
C75 C74 H74B 109.2 . . ?
C74 C75 H75A 109.5 . . ?
C74 C75 H75B 109.5 . . ?
C74 C75 H75C 109.5 . . ?
H75A C75 H75B 109.5 . . ?
H75A C75 H75C 109.5 . . ?
H75B C75 H75C 109.5 . . ?
C77 C76 C71 130.7(2) . . ?
N10 C76 C71 121.3(2) . . ?
N10 C76 C77 107.9(2) . . ?
C76 C77 C78 107.8(2) . . ?
C76 C77 C80 125.2(2) . . ?
C78 C77 C80 127.0(2) . . ?
C77 C78 C82 126.0(2) . . ?
C79 C78 C77 106.3(2) . . ?
C79 C78 C82 127.6(2) . . ?
C78 C79 C84 133.2(2) . . ?
N10 C79 C78 108.2(2) . . ?
N10 C79 C84 118.5(2) . . ?
C77 C80 H80A 108.8 . . ?
C77 C80 H80B 108.8 . . ?
C77 C80 C81 113.6(3) . . ?
H80A C80 H80B 107.7 . . ?
C81 C80 H80A 108.8 . . ?
C81 C80 H80B 108.8 . . ?
C80 C81 H81A 109.5 . . ?
C80 C81 H81B 109.5 . . ?
C80 C81 H81C 109.5 . . ?
H81A C81 H81B 109.5 . . ?
H81A C81 H81C 109.5 . . ?
H81B C81 H81C 109.5 . . ?
C78 C82 H82A 108.9 . . ?
C78 C82 H82B 108.9 . . ?
C78 C82 C83 113.3(2) . . ?
H82A C82 H82B 107.7 . . ?
C83 C82 H82A 108.9 . . ?
C83 C82 H82B 108.9 . . ?
C82 C83 H83A 109.5 . . ?
C82 C83 H83B 109.5 . . ?
C82 C83 H83C 109.5 . . ?
H83A C83 H83B 109.5 . . ?
H83A C83 H83C 109.5 . . ?
H83B C83 H83C 109.5 . . ?
O7 C84 C79 114.3(2) . . ?
O8 C84 C79 123.9(2) . . ?
O8 C84 O7 121.8(2) . . ?
H85A C85 H85B 108.6 . . ?
C86 C85 H85A 110.4 . . ?
C86 C85 H85B 110.4 . . ?
O7 C85 H85A 110.4 . . ?
O7 C85 H85B 110.4 . . ?
O7 C85 C86 106.5(2) . . ?
C85 C86 H86A 109.5 . . ?
C85 C86 H86B 109.5 . . ?
C85 C86 H86C 109.5 . . ?
H86A C86 H86B 109.5 . . ?
H86A C86 H86C 109.5 . . ?
H86B C86 H86C 109.5 . . ?
C88 C87 Cl3 115.3(2) . . ?
C92 C87 C88 121.0(3) . . ?
C92 C87 Cl3 123.7(2) . . ?
C89 C88 C87 116.8(2) . . ?
O10 C88 C87 121.1(3) . . ?
O10 C88 C89 122.1(2) . . ?
C88 C89 Cl2 115.3(2) . . ?
C91 C89 C88 121.8(3) . . ?
C91 C89 Cl2 122.9(2) . . ?
C92 C90 C91 117.0(3) . . ?
O9 C90 C91 121.5(3) . . ?
O9 C90 C92 121.4(3) . . ?
C89 C91 C90 121.1(3) . . ?
C89 C91 Cl4 123.4(2) . . ?
C90 C91 Cl4 115.5(2) . . ?
C87 C92 C90 121.9(3) . . ?
C87 C92 Cl1 122.5(2) . . ?
C90 C92 Cl1 115.5(2) . . ?
C4 N1 H1 124.9 . . ?
C7 N1 C4 110.1(2) . . ?
C7 N1 H1 124.9 . . ?
C12 N2 C15 111.2(2) . . ?
C12 N2 H2 124.4 . . ?
C15 N2 H2 124.4 . . ?
C20 N3 C24 119.5(2) . . ?
C25 N4 H4 124.8 . . ?
C28 N4 C25 110.5(2) . . ?
C28 N4 H4 124.8 . . ?
C33 N5 C36 109.7(2) . . ?
C33 N5 H5 125.1 . . ?
C36 N5 H5 125.1 . . ?
C47 N6 H6 125.2 . . ?
C50 N6 C47 109.5(2) . . ?
C50 N6 H6 125.2 . . ?
C55 N7 C58 110.8(2) . . ?
C55 N7 H7 124.6 . . ?
C58 N7 H7 124.6 . . ?
C67 N8 C63 119.80(19) . . ?
C68 N9 C71 110.4(2) . . ?
C68 N9 H9 124.8 . . ?
C71 N9 H9 124.8 . . ?
C76 N10 C79 109.8(2) . . ?
C76 N10 H10 125.1 . . ?
C79 N10 H10 125.1 . . ?
C3 O1 C2 116.8(2) . . ?
C41 O3 C42 116.5(2) . . ?
C46 O5 C45 116.2(2) . . ?
C84 O7 C85 116.8(2) . . ?
H1SA C1S H1SB 107.8 . . ?
Cl1S C1S H1SA 109.0 . . ?
Cl1S C1S H1SB 109.0 . . ?
Cl2S C1S H1SA 109.0 . . ?
Cl2S C1S H1SB 109.0 . . ?
Cl2S C1S Cl1S 112.8(2) . . ?
H2SA C2S H2SB 106.6 . . ?
Cl3S C2S H2SA 106.6 . . ?
Cl3S C2S H2SB 106.6 . . ?
Cl3S C2S Cl4S 122.8(5) . . ?
Cl4S C2S H2SA 106.6 . . ?
Cl4S C2S H2SB 106.6 . . ?
C53 C54A H54D 109.5 . . ?
C53 C54A H54E 109.5 . . ?
C53 C54A H54F 109.5 . . ?
H54D C54A H54E 109.5 . . ?
H54D C54A H54F 109.5 . . ?
H54E C54A H54F 109.5 . . ?
Cl3T C2T H2TA 109.8 . . ?
Cl3T C2T H2TB 109.8 . . ?
Cl3T C2T Cl4T 109.5(10) . . ?
H2TA C2T H2TB 108.2 . . ?
Cl4T C2T H2TA 109.8 . . ?
Cl4T C2T H2TB 109.8 . . ?

loop_
_geom_bond_atom_site_label_1
_geom_bond_atom_site_label_2
_geom_bond_distance
_geom_bond_site_symmetry_2
_geom_bond_publ_flag
C1 H1A 0.9800 . ?
C1 H1B 0.9800 . ?
C1 H1C 0.9800 . ?
C1 C2 1.494(4) . ?
C2 H2A 0.9900 . ?
C2 H2B 0.9900 . ?
C2 O1 1.458(3) . ?
C3 C4 1.441(4) . ?
C3 O1 1.329(3) . ?
C3 O2 1.227(3) . ?
C4 C5 1.390(4) . ?
C4 N1 1.369(3) . ?
C5 C6 1.408(4) . ?
C5 C8 1.504(4) . ?
C6 C7 1.392(4) . ?
C6 C10 1.504(4) . ?
C7 C12 1.464(4) . ?
C7 N1 1.355(3) . ?
C8 H8A 0.9900 . ?
C8 H8B 0.9900 . ?
C8 C9 1.514(5) . ?
C9 H9A 0.9800 . ?
C9 H9B 0.9800 . ?
C9 H9C 0.9800 . ?
C10 H10A 0.9900 . ?
C10 H10B 0.9900 . ?
C10 C11 1.545(7) . ?
C11 H11A 0.9800 . ?
C11 H11B 0.9800 . ?
C11 H11C 0.9800 . ?
C12 C13 1.387(4) . ?
C12 N2 1.364(3) . ?
C13 C14 1.412(4) . ?
C13 C16 1.533(5) . ?
C14 C15 1.403(4) . ?
C14 C18 1.528(4) . ?
C15 C20 1.468(4) . ?
C15 N2 1.368(3) . ?
C16 H16A 0.9900 . ?
C16 H16B 0.9900 . ?
C16 C17 1.492(6) . ?
C17 H17A 0.9800 . ?
C17 H17B 0.9800 . ?
C17 H17C 0.9800 . ?
C18 H18A 0.9900 . ?
C18 H18B 0.9900 . ?
C18 C19 1.518(5) . ?
C19 H19A 0.9800 . ?
C19 H19B 0.9800 . ?
C19 H19C 0.9800 . ?
C20 C21 1.395(3) . ?
C20 N3 1.346(3) . ?
C21 H21 0.9500 . ?
C21 C22 1.375(4) . ?
C22 H22 0.9500 . ?
C22 C23 1.384(4) . ?
C23 H23 0.9500 . ?
C23 C24 1.392(3) . ?
C24 C25 1.470(3) . ?
C24 N3 1.349(3) . ?
C25 C26 1.389(4) . ?
C25 N4 1.371(3) . ?
C26 C27 1.428(3) . ?
C26 C29 1.510(3) . ?
C27 C28 1.392(4) . ?
C27 C31 1.498(4) . ?
C28 C33 1.465(3) . ?
C28 N4 1.364(3) . ?
C29 H29A 0.9900 . ?
C29 H29B 0.9900 . ?
C29 C30 1.525(4) . ?
C30 H30A 0.9800 . ?
C30 H30B 0.9800 . ?
C30 H30C 0.9800 . ?
C31 H31A 0.9900 . ?
C31 H31B 0.9900 . ?
C31 C32 1.524(4) . ?
C32 H32A 0.9800 . ?
C32 H32B 0.9800 . ?
C32 H32C 0.9800 . ?
C33 C34 1.396(3) . ?
C33 N5 1.359(3) . ?
C34 C35 1.419(4) . ?
C34 C37 1.495(4) . ?
C35 C36 1.393(4) . ?
C35 C39 1.505(3) . ?
C36 C41 1.448(4) . ?
C36 N5 1.375(3) . ?
C37 H37A 0.9900 . ?
C37 H37B 0.9900 . ?
C37 C38 1.523(4) . ?
C38 H38A 0.9800 . ?
C38 H38B 0.9800 . ?
C38 H38C 0.9800 . ?
C39 H39A 0.9900 . ?
C39 H39B 0.9900 . ?
C39 C40 1.516(4) . ?
C40 H40A 0.9800 . ?
C40 H40B 0.9800 . ?
C40 H40C 0.9800 . ?
C41 O3 1.336(3) . ?
C41 O4 1.218(3) . ?
C42 H42A 0.9900 . ?
C42 H42B 0.9900 . ?
C42 C43 1.490(4) . ?
C42 O3 1.450(3) . ?
C43 H43A 0.9800 . ?
C43 H43B 0.9800 . ?
C43 H43C 0.9800 . ?
C44 H44A 0.9800 . ?
C44 H44B 0.9800 . ?
C44 H44C 0.9800 . ?
C44 C45 1.475(5) . ?
C45 H45A 0.9900 . ?
C45 H45B 0.9900 . ?
C45 O5 1.459(3) . ?
C46 C47 1.446(3) . ?
C46 O5 1.339(3) . ?
C46 O6 1.220(3) . ?
C47 C48 1.397(4) . ?
C47 N6 1.381(3) . ?
C48 C49 1.414(4) . ?
C48 C51 1.507(4) . ?
C49 C50 1.392(4) . ?
C49 C53 1.500(4) . ?
C50 C55 1.464(3) . ?
C50 N6 1.358(3) . ?
C51 H51A 0.9900 . ?
C51 H51B 0.9900 . ?
C51 C52 1.510(5) . ?
C52 H52A 0.9800 . ?
C52 H52B 0.9800 . ?
C52 H52C 0.9800 . ?
C53 H53A 0.9900 . ?
C53 H53B 0.9900 . ?
C53 H53C 0.9900 . ?
C53 H53D 0.9900 . ?
C53 C54 1.504(7) . ?
C53 C54A 1.497(8) . ?
C54 H54A 0.9800 . ?
C54 H54B 0.9800 . ?
C54 H54C 0.9800 . ?
C55 C56 1.389(3) . ?
C55 N7 1.360(3) . ?
C56 C57 1.427(4) . ?
C56 C59 1.509(4) . ?
C57 C58 1.393(3) . ?
C57 C61 1.496(3) . ?
C58 C63 1.460(4) . ?
C58 N7 1.373(3) . ?
C59 H59A 0.9900 . ?
C59 H59B 0.9900 . ?
C59 C60 1.502(5) . ?
C60 H60A 0.9800 . ?
C60 H60B 0.9800 . ?
C60 H60C 0.9800 . ?
C61 H61A 0.9900 . ?
C61 H61B 0.9900 . ?
C61 C62 1.527(4) . ?
C62 H62A 0.9800 . ?
C62 H62B 0.9800 . ?
C62 H62C 0.9800 . ?
C63 C64 1.390(3) . ?
C63 N8 1.350(3) . ?
C64 H64 0.9500 . ?
C64 C65 1.381(4) . ?
C65 H65 0.9500 . ?
C65 C66 1.382(4) . ?
C66 H66 0.9500 . ?
C66 C67 1.392(3) . ?
C67 C68 1.474(3) . ?
C67 N8 1.342(3) . ?
C68 C69 1.391(4) . ?
C68 N9 1.367(3) . ?
C69 C70 1.423(4) . ?
C69 C72 1.512(4) . ?
C70 C71 1.390(4) . ?
C70 C74 1.508(4) . ?
C71 C76 1.464(3) . ?
C71 N9 1.368(3) . ?
C72 H72A 0.9900 . ?
C72 H72B 0.9900 . ?
C72 C73 1.509(4) . ?
C73 H73A 0.9800 . ?
C73 H73B 0.9800 . ?
C73 H73C 0.9800 . ?
C74 H74A 0.9900 . ?
C74 H74B 0.9900 . ?
C74 C75 1.512(4) . ?
C75 H75A 0.9800 . ?
C75 H75B 0.9800 . ?
C75 H75C 0.9800 . ?
C76 C77 1.395(3) . ?
C76 N10 1.362(3) . ?
C77 C78 1.416(3) . ?
C77 C80 1.498(4) . ?
C78 C79 1.401(3) . ?
C78 C82 1.502(3) . ?
C79 C84 1.438(4) . ?
C79 N10 1.370(3) . ?
C80 H80A 0.9900 . ?
C80 H80B 0.9900 . ?
C80 C81 1.504(5) . ?
C81 H81A 0.9800 . ?
C81 H81B 0.9800 . ?
C81 H81C 0.9800 . ?
C82 H82A 0.9900 . ?
C82 H82B 0.9900 . ?
C82 C83 1.506(4) . ?
C83 H83A 0.9800 . ?
C83 H83B 0.9800 . ?
C83 H83C 0.9800 . ?
C84 O7 1.331(3) . ?
C84 O8 1.220(3) . ?
C85 H85A 0.9900 . ?
C85 H85B 0.9900 . ?
C85 C86 1.500(4) . ?
C85 O7 1.455(3) . ?
C86 H86A 0.9800 . ?
C86 H86B 0.9800 . ?
C86 H86C 0.9800 . ?
C87 C88 1.498(4) . ?
C87 C92 1.329(4) . ?
C87 Cl3 1.708(3) . ?
C88 C89 1.481(4) . ?
C88 O10 1.211(3) . ?
C89 C91 1.337(4) . ?
C89 Cl2 1.710(3) . ?
C90 C91 1.486(4) . ?
C90 C92 1.484(4) . ?
C90 O9 1.217(4) . ?
C91 Cl4 1.696(3) . ?
C92 Cl1 1.704(3) . ?
N1 H1 0.8800 . ?
N2 H2 0.8800 . ?
N4 H4 0.8800 . ?
N5 H5 0.8800 . ?
N6 H6 0.8800 . ?
N7 H7 0.8800 . ?
N9 H9 0.8800 . ?
N10 H10 0.8800 . ?
C1S H1SA 0.9900 . ?
C1S H1SB 0.9900 . ?
C1S Cl1S 1.738(4) . ?
C1S Cl2S 1.703(4) . ?
C2S H2SA 0.9900 . ?
C2S H2SB 0.9900 . ?
C2S Cl3S 1.613(9) . ?
C2S Cl4S 1.709(9) . ?
C54A H54D 0.9800 . ?
C54A H54E 0.9800 . ?
C54A H54F 0.9800 . ?
Cl3T C2T 1.647(14) . ?
C2T H2TA 0.9900 . ?
C2T H2TB 0.9900 . ?
C2T Cl4T 1.702(12) . ?

loop_
_geom_hbond_atom_site_label_D
_geom_hbond_atom_site_label_H
_geom_hbond_atom_site_label_A
_geom_hbond_distance_DH
_geom_hbond_distance_HA
_geom_hbond_distance_DA
_geom_hbond_angle_DHA
_geom_hbond_site_symmetry_A
_geom_hbond_publ_flag
N1 H1 O8 0.88 1.97 2.840(3) 171.4 . yes
N5 H5 O6 0.88 2.02 2.897(3) 173.8 . yes
N6 H6 O4 0.88 1.96 2.831(3) 169.6 . yes
N10 H10 O2 0.88 1.97 2.840(3) 171.2 . yes

loop_
_geom_torsion_atom_site_label_1
_geom_torsion_atom_site_label_2
_geom_torsion_atom_site_label_3
_geom_torsion_atom_site_label_4
_geom_torsion
_geom_torsion_site_symmetry_1
_geom_torsion_site_symmetry_2
_geom_torsion_site_symmetry_3
_geom_torsion_site_symmetry_4
_geom_torsion_publ_flag
C1 C2 O1 C3 176.3(3) . . . . ?
C3 C4 C5 C6 -177.7(3) . . . . ?
C3 C4 C5 C8 7.4(5) . . . . ?
C3 C4 N1 C7 178.6(2) . . . . ?
C4 C3 O1 C2 178.6(3) . . . . ?
C4 C5 C6 C7 -0.8(3) . . . . ?
C4 C5 C6 C10 176.7(3) . . . . ?
C4 C5 C8 C9 77.4(4) . . . . ?
C5 C4 N1 C7 0.2(3) . . . . ?
C5 C6 C7 C12 -176.0(3) . . . . ?
C5 C6 C7 N1 0.9(3) . . . . ?
C5 C6 C10 C11 -80.9(4) . . . . ?
C6 C5 C8 C9 -96.5(4) . . . . ?
C6 C7 C12 C13 94.5(4) . . . . ?
C6 C7 C12 N2 -77.6(4) . . . . ?
C6 C7 N1 C4 -0.7(3) . . . . ?
C7 C6 C10 C11 96.2(4) . . . . ?
C7 C12 C13 C14 -174.3(3) . . . . ?
C7 C12 C13 C16 1.1(5) . . . . ?
C7 C12 N2 C15 176.2(2) . . . . ?
C8 C5 C6 C7 174.2(3) . . . . ?
C8 C5 C6 C10 -8.3(5) . . . . ?
C10 C6 C7 C12 6.5(5) . . . . ?
C10 C6 C7 N1 -176.6(3) . . . . ?
C12 C7 N1 C4 176.4(2) . . . . ?
C12 C13 C14 C15 -0.3(4) . . . . ?
C12 C13 C14 C18 178.0(3) . . . . ?
C12 C13 C16 C17 109.7(4) . . . . ?
C13 C12 N2 C15 2.5(3) . . . . ?
C13 C14 C15 C20 176.7(3) . . . . ?
C13 C14 C15 N2 1.8(3) . . . . ?
C13 C14 C18 C19 103.4(4) . . . . ?
C14 C13 C16 C17 -75.8(5) . . . . ?
C14 C15 C20 C21 0.6(5) . . . . ?
C14 C15 C20 N3 -178.0(3) . . . . ?
C14 C15 N2 C12 -2.7(3) . . . . ?
C15 C14 C18 C19 -78.7(4) . . . . ?
C15 C20 C21 C22 -178.0(2) . . . . ?
C15 C20 N3 C24 178.0(2) . . . . ?
C16 C13 C14 C15 -175.5(3) . . . . ?
C16 C13 C14 C18 2.8(6) . . . . ?
C18 C14 C15 C20 -1.5(5) . . . . ?
C18 C14 C15 N2 -176.5(3) . . . . ?
C20 C15 N2 C12 -178.6(2) . . . . ?
C20 C21 C22 C23 -0.8(4) . . . . ?
C21 C20 N3 C24 -0.6(3) . . . . ?
C21 C22 C23 C24 1.2(4) . . . . ?
C22 C23 C24 C25 175.5(2) . . . . ?
C22 C23 C24 N3 -1.4(4) . . . . ?
C23 C24 C25 C26 -7.1(4) . . . . ?
C23 C24 C25 N4 -178.4(2) . . . . ?
C23 C24 N3 C20 1.1(3) . . . . ?
C24 C25 C26 C27 -170.9(3) . . . . ?
C24 C25 C26 C29 8.5(4) . . . . ?
C24 C25 N4 C28 171.9(2) . . . . ?
C25 C24 N3 C20 -176.1(2) . . . . ?
C25 C26 C27 C28 -0.2(3) . . . . ?
C25 C26 C27 C31 179.9(2) . . . . ?
C25 C26 C29 C30 76.1(3) . . . . ?
C26 C25 N4 C28 -1.5(3) . . . . ?
C26 C27 C28 C33 175.8(2) . . . . ?
C26 C27 C28 N4 -0.7(3) . . . . ?
C26 C27 C31 C32 77.4(3) . . . . ?
C27 C26 C29 C30 -104.7(3) . . . . ?
C27 C28 C33 C34 -60.9(4) . . . . ?
C27 C28 C33 N5 119.9(3) . . . . ?
C27 C28 N4 C25 1.4(3) . . . . ?
C28 C27 C31 C32 -102.5(3) . . . . ?
C28 C33 C34 C35 -179.8(2) . . . . ?
C28 C33 C34 C37 -3.3(4) . . . . ?
C28 C33 N5 C36 179.7(2) . . . . ?
C29 C26 C27 C28 -179.6(2) . . . . ?
C29 C26 C27 C31 0.6(4) . . . . ?
C31 C27 C28 C33 -4.3(4) . . . . ?
C31 C27 C28 N4 179.2(2) . . . . ?
C33 C28 N4 C25 -175.5(2) . . . . ?
C33 C34 C35 C36 0.5(3) . . . . ?
C33 C34 C35 C39 180.0(2) . . . . ?
C33 C34 C37 C38 -98.6(3) . . . . ?
C34 C33 N5 C36 0.3(3) . . . . ?
C34 C35 C36 C41 -179.5(3) . . . . ?
C34 C35 C36 N5 -0.3(3) . . . . ?
C34 C35 C39 C40 -101.2(3) . . . . ?
C35 C34 C37 C38 77.1(3) . . . . ?
C35 C36 C41 O3 1.2(4) . . . . ?
C35 C36 C41 O4 -177.5(3) . . . . ?
C35 C36 N5 C33 0.0(3) . . . . ?
C36 C35 C39 C40 78.2(3) . . . . ?
C36 C41 O3 C42 -179.1(2) . . . . ?
C37 C34 C35 C36 -175.9(2) . . . . ?
C37 C34 C35 C39 3.6(4) . . . . ?
C39 C35 C36 C41 1.1(5) . . . . ?
C39 C35 C36 N5 -179.8(2) . . . . ?
C41 C36 N5 C33 179.3(2) . . . . ?
C43 C42 O3 C41 179.4(3) . . . . ?
C44 C45 O5 C46 -81.2(3) . . . . ?
C46 C47 C48 C49 -178.9(3) . . . . ?
C46 C47 C48 C51 1.9(5) . . . . ?
C46 C47 N6 C50 178.8(2) . . . . ?
C47 C46 O5 C45 173.0(2) . . . . ?
C47 C48 C49 C50 -0.4(3) . . . . ?
C47 C48 C49 C53 -178.4(3) . . . . ?
C47 C48 C51 C52 -86.6(4) . . . . ?
C48 C47 N6 C50 -1.1(3) . . . . ?
C48 C49 C50 C55 -176.7(2) . . . . ?
C48 C49 C50 N6 -0.2(3) . . . . ?
C48 C49 C53 C54 -81.7(5) . . . . ?
C48 C49 C53 C54A 83.9(5) . . . . ?
C49 C48 C51 C52 94.4(3) . . . . ?
C49 C50 C55 C56 -80.4(4) . . . . ?
C49 C50 C55 N7 94.4(3) . . . . ?
C49 C50 N6 C47 0.8(3) . . . . ?
C50 C49 C53 C54 100.7(4) . . . . ?
C50 C49 C53 C54A -93.7(5) . . . . ?
C50 C55 C56 C57 175.6(2) . . . . ?
C50 C55 C56 C59 -3.3(4) . . . . ?
C50 C55 N7 C58 -175.6(2) . . . . ?
C51 C48 C49 C50 178.8(3) . . . . ?
C51 C48 C49 C53 0.8(5) . . . . ?
C53 C49 C50 C55 1.3(5) . . . . ?
C53 C49 C50 N6 177.8(3) . . . . ?
C55 C50 N6 C47 177.5(2) . . . . ?
C55 C56 C57 C58 -0.7(3) . . . . ?
C55 C56 C57 C61 -179.7(2) . . . . ?
C55 C56 C59 C60 -108.1(3) . . . . ?
C56 C55 N7 C58 0.3(3) . . . . ?
C56 C57 C58 C63 -177.7(3) . . . . ?
C56 C57 C58 N7 0.8(3) . . . . ?
C56 C57 C61 C62 -108.6(3) . . . . ?
C57 C56 C59 C60 73.3(4) . . . . ?
C57 C58 C63 C64 7.0(4) . . . . ?
C57 C58 C63 N8 -173.5(2) . . . . ?
C57 C58 N7 C55 -0.7(3) . . . . ?
C58 C57 C61 C62 72.6(3) . . . . ?
C58 C63 C64 C65 -179.7(2) . . . . ?
C58 C63 N8 C67 178.6(2) . . . . ?
C59 C56 C57 C58 178.2(2) . . . . ?
C59 C56 C57 C61 -0.9(4) . . . . ?
C61 C57 C58 C63 1.3(4) . . . . ?
C61 C57 C58 N7 179.9(2) . . . . ?
C63 C58 N7 C55 178.1(2) . . . . ?
C63 C64 C65 C66 0.4(4) . . . . ?
C64 C63 N8 C67 -1.8(3) . . . . ?
C64 C65 C66 C67 -0.6(4) . . . . ?
C65 C66 C67 C68 -179.4(2) . . . . ?
C65 C66 C67 N8 -0.4(4) . . . . ?
C66 C67 C68 C69 -27.7(4) . . . . ?
C66 C67 C68 N9 160.1(2) . . . . ?
C66 C67 N8 C63 1.6(3) . . . . ?
C67 C68 C69 C70 -173.5(3) . . . . ?
C67 C68 C69 C72 2.1(5) . . . . ?
C67 C68 N9 C71 175.0(2) . . . . ?
C68 C67 N8 C63 -179.3(2) . . . . ?
C68 C69 C70 C71 0.3(3) . . . . ?
C68 C69 C70 C74 -176.3(2) . . . . ?
C68 C69 C72 C73 96.6(3) . . . . ?
C69 C68 N9 C71 0.8(3) . . . . ?
C69 C70 C71 C76 177.3(3) . . . . ?
C69 C70 C71 N9 0.2(3) . . . . ?
C69 C70 C74 C75 91.6(3) . . . . ?
C70 C69 C72 C73 -88.7(3) . . . . ?
C70 C71 C76 C77 121.5(3) . . . . ?
C70 C71 C76 N10 -60.6(4) . . . . ?
C70 C71 N9 C68 -0.7(3) . . . . ?
C71 C70 C74 C75 -84.4(3) . . . . ?
C71 C76 C77 C78 178.3(2) . . . . ?
C71 C76 C77 C80 -2.3(5) . . . . ?
C71 C76 N10 C79 -178.2(2) . . . . ?
C72 C69 C70 C71 -175.3(2) . . . . ?
C72 C69 C70 C74 8.1(4) . . . . ?
C74 C70 C71 C76 -6.0(4) . . . . ?
C74 C70 C71 N9 176.8(2) . . . . ?
C76 C71 N9 C68 -178.2(2) . . . . ?
C76 C77 C78 C79 -0.4(3) . . . . ?
C76 C77 C78 C82 177.9(2) . . . . ?
C76 C77 C80 C81 -87.2(4) . . . . ?
C77 C76 N10 C79 0.1(3) . . . . ?
C77 C78 C79 C84 -177.2(3) . . . . ?
C77 C78 C79 N10 0.4(3) . . . . ?
C77 C78 C82 C83 -95.4(3) . . . . ?
C78 C77 C80 C81 92.1(4) . . . . ?
C78 C79 C84 O7 -1.3(4) . . . . ?
C78 C79 C84 O8 179.0(3) . . . . ?
C78 C79 N10 C76 -0.3(3) . . . . ?
C79 C78 C82 C83 82.4(4) . . . . ?
C79 C84 O7 C85 176.5(2) . . . . ?
C80 C77 C78 C79 -179.8(3) . . . . ?
C80 C77 C78 C82 -1.5(4) . . . . ?
C82 C78 C79 C84 4.6(5) . . . . ?
C82 C78 C79 N10 -177.8(2) . . . . ?
C84 C79 N10 C76 177.8(2) . . . . ?
C86 C85 O7 C84 -175.8(3) . . . . ?
C87 C88 C89 C91 4.9(4) . . . . ?
C87 C88 C89 Cl2 -176.5(2) . . . . ?
C88 C87 C92 C90 -3.3(4) . . . . ?
C88 C87 C92 Cl1 178.1(2) . . . . ?
C88 C89 C91 C90 -3.5(4) . . . . ?
C88 C89 C91 Cl4 177.0(2) . . . . ?
C91 C90 C92 C87 4.8(4) . . . . ?
C91 C90 C92 Cl1 -176.5(2) . . . . ?
C92 C87 C88 C89 -1.4(4) . . . . ?
C92 C87 C88 O10 179.4(3) . . . . ?
C92 C90 C91 C89 -1.2(4) . . . . ?
C92 C90 C91 Cl4 178.3(2) . . . . ?
Cl2 C89 C91 C90 178.0(2) . . . . ?
Cl2 C89 C91 Cl4 -1.5(4) . . . . ?
Cl3 C87 C88 C89 -179.5(2) . . . . ?
Cl3 C87 C88 O10 1.3(4) . . . . ?
Cl3 C87 C92 C90 174.6(2) . . . . ?
Cl3 C87 C92 Cl1 -4.0(4) . . . . ?
N1 C4 C5 C6 0.4(3) . . . . ?
N1 C4 C5 C8 -174.5(3) . . . . ?
N1 C7 C12 C13 -81.9(4) . . . . ?
N1 C7 C12 N2 105.9(3) . . . . ?
N2 C12 C13 C14 -1.3(3) . . . . ?
N2 C12 C13 C16 174.2(3) . . . . ?
N2 C15 C20 C21 175.1(2) . . . . ?
N2 C15 C20 N3 -3.5(3) . . . . ?
N3 C20 C21 C22 0.5(4) . . . . ?
N3 C24 C25 C26 170.0(3) . . . . ?
N3 C24 C25 N4 -1.3(3) . . . . ?
N4 C25 C26 C27 1.0(3) . . . . ?
N4 C25 C26 C29 -179.6(2) . . . . ?
N4 C28 C33 C34 115.2(3) . . . . ?
N4 C28 C33 N5 -64.0(3) . . . . ?
N5 C33 C34 C35 -0.5(3) . . . . ?
N5 C33 C34 C37 176.0(2) . . . . ?
N5 C36 C41 O3 -177.9(2) . . . . ?
N5 C36 C41 O4 3.4(4) . . . . ?
N6 C47 C48 C49 0.9(3) . . . . ?
N6 C47 C48 C51 -178.3(3) . . . . ?
N6 C50 C55 C56 103.6(3) . . . . ?
N6 C50 C55 N7 -81.6(3) . . . . ?
N7 C55 C56 C57 0.2(3) . . . . ?
N7 C55 C56 C59 -178.6(2) . . . . ?
N7 C58 C63 C64 -171.4(2) . . . . ?
N7 C58 C63 N8 8.1(3) . . . . ?
N8 C63 C64 C65 0.9(4) . . . . ?
N8 C67 C68 C69 153.3(3) . . . . ?
N8 C67 C68 N9 -19.0(3) . . . . ?
N9 C68 C69 C70 -0.6(3) . . . . ?
N9 C68 C69 C72 174.9(2) . . . . ?
N9 C71 C76 C77 -61.7(4) . . . . ?
N9 C71 C76 N10 116.2(3) . . . . ?
N10 C76 C77 C78 0.2(3) . . . . ?
N10 C76 C77 C80 179.6(3) . . . . ?
N10 C79 C84 O7 -178.8(2) . . . . ?
N10 C79 C84 O8 1.5(4) . . . . ?
O1 C3 C4 C5 -0.9(5) . . . . ?
O1 C3 C4 N1 -178.8(2) . . . . ?
O2 C3 C4 C5 179.6(3) . . . . ?
O2 C3 C4 N1 1.7(4) . . . . ?
O2 C3 O1 C2 -1.9(4) . . . . ?
O4 C41 O3 C42 -0.3(4) . . . . ?
O5 C46 C47 C48 3.3(4) . . . . ?
O5 C46 C47 N6 -176.5(2) . . . . ?
O6 C46 C47 C48 -175.3(3) . . . . ?
O6 C46 C47 N6 4.9(4) . . . . ?
O6 C46 O5 C45 -8.4(4) . . . . ?
O8 C84 O7 C85 -3.8(4) . . . . ?
O9 C90 C91 C89 179.8(3) . . . . ?
O9 C90 C91 Cl4 -0.6(4) . . . . ?
O9 C90 C92 C87 -176.3(3) . . . . ?
O9 C90 C92 Cl1 2.4(4) . . . . ?
O10 C88 C89 C91 -175.9(3) . . . . ?
O10 C88 C89 Cl2 2.7(4) . . . . ?
